data_4071259
loop_
_publ_author_name
'Mikhel, Igor S.'
'R\"uegger, Heinz'
'Butti, Pietro'
'Camponovo, Francesco'
'Huber, Dominik'
'Mezzetti, Antonio'

_publ_section_title
;
 A Chiral Phosphoramidite beyond Monodentate Coordination: Secondary
 \p-Interactions Turn a Dangling Aryl into a Two-, Four-, or Six-Electron
 Donor in d6and d8Complexes
;
_journal_issue 13
_journal_name_full Organometallics
_journal_page_first 2937
_journal_paper_doi 10.1021/om800064r
_journal_volume 27
_journal_year 2008
_chemical_absolute_configuration rm
_chemical_formula_moiety 'C150 H139 F12 N4 O14 P4 Rh2 Sb2'
_chemical_formula_sum 'C150 H139 F12 N4 O14 P4 Rh2 Sb2'
_chemical_formula_weight 3022.85
_chemical_melting_point ?
_chemical_name_common '[Rh(P*,kP)(eta6-P,kP)]SbF6 (6)'
_chemical_name_systematic
; 
 ? 
;
_space_group_IT_number 14
_symmetry_cell_setting monoclinic
_symmetry_Int_Tables_number 14
_symmetry_space_group_name_Hall '-P 2yn'
_symmetry_space_group_name_H-M 'P 1 21/n 1'
_atom_sites_solution_hydrogens geom
_atom_sites_solution_primary direct
_atom_sites_solution_secondary difmap
_audit_creation_method SHELXL-97
_cell_angle_alpha 90.00
_cell_angle_beta 90.266(4)
_cell_angle_gamma 90.00
_cell_formula_units_Z 4
_cell_length_a 25.143(5)
_cell_length_b 21.055(4)
_cell_length_c 26.124(5)
_cell_measurement_reflns_used 5308
_cell_measurement_temperature 200(2)
_cell_measurement_theta_max 20.71
_cell_measurement_theta_min 2.24
_cell_volume 13830(5)
_computing_cell_refinement 'Bruker SMART'
_computing_data_collection 'Bruker SMART'
_computing_data_reduction 'Bruker SAINT'
_computing_molecular_graphics 'Bruker SHELXTL'
_computing_publication_material 'Bruker SHELXTL'
_computing_structure_refinement 'SHELXL-97 (Sheldrick, 1997)'
_computing_structure_solution 'SHELXS-97 (Sheldrick, 1990)'
_diffrn_ambient_temperature 200(2)
_diffrn_measured_fraction_theta_full 1.000
_diffrn_measured_fraction_theta_max 1.000
_diffrn_measurement_device_type 'CCD area detector'
_diffrn_measurement_method 'phi and omega scans'
_diffrn_radiation_monochromator graphite
_diffrn_radiation_source 'sealed tube'
_diffrn_radiation_type MoK\a
_diffrn_radiation_wavelength 0.71073
_diffrn_reflns_av_R_equivalents 0.2080
_diffrn_reflns_av_sigmaI/netI 0.1800
_diffrn_reflns_limit_h_max 26
_diffrn_reflns_limit_h_min -26
_diffrn_reflns_limit_k_max 22
_diffrn_reflns_limit_k_min -22
_diffrn_reflns_limit_l_max 27
_diffrn_reflns_limit_l_min -27
_diffrn_reflns_number 73480
_diffrn_reflns_theta_full 21.98
_diffrn_reflns_theta_max 21.98
_diffrn_reflns_theta_min 1.12
_exptl_absorpt_coefficient_mu 0.747
_exptl_absorpt_correction_T_max 0.8644
_exptl_absorpt_correction_T_min 0.8004
_exptl_absorpt_correction_type empirical
_exptl_absorpt_process_details 'Sadabs vers. 2.03'
_exptl_crystal_colour Yellow
_exptl_crystal_density_diffrn 1.452
_exptl_crystal_density_meas ?
_exptl_crystal_density_method 'not measured'
_exptl_crystal_description Cube
_exptl_crystal_F_000 6156
_exptl_crystal_size_max 0.31
_exptl_crystal_size_mid 0.28
_exptl_crystal_size_min 0.20
_refine_diff_density_max 0.668
_refine_diff_density_min -1.031
_refine_diff_density_rms 0.108
_refine_ls_extinction_method none
_refine_ls_goodness_of_fit_ref 0.920
_refine_ls_hydrogen_treatment riding
_refine_ls_matrix_type full
_refine_ls_number_parameters 1748
_refine_ls_number_reflns 16925
_refine_ls_number_restraints 1
_refine_ls_restrained_S_all 0.920
_refine_ls_R_factor_all 0.1459
_refine_ls_R_factor_gt 0.0657
_refine_ls_shift/su_max 0.011
_refine_ls_shift/su_mean 0.000
_refine_ls_structure_factor_coef Fsqd
_refine_ls_weighting_details 'calc w=1/[\s^2^(Fo^2^)+(0.0677P)^2^+0.0000P] where P=(Fo^2^+2Fc^2^)/3'
_refine_ls_weighting_scheme calc
_refine_ls_wR_factor_gt 0.1436
_refine_ls_wR_factor_ref 0.1753
_reflns_number_gt 8351
_reflns_number_total 16925
_reflns_threshold_expression >2sigma(I)
_cod_data_source_file om800064r-file002.cif
_cod_data_source_block 6
_cod_depositor_comments
;
The following automatic conversions were performed:

'_chemical_melting_point' value 'not measured' was changed to '?' -
the value is undefined or not given.

'_symmetry_cell_setting' value
'Monoclinic' changed to 'monoclinic' according to
/home/saulius/struct/CIF-dictionaries/cif_core.dic dictionary named
'cif_core.dic' version 2.4.1 from 2010-06-29.

Automatic conversion script
Id: cif_fix_values 1715 2011-07-08 13:25:40Z adriana 

The following automatic conversions were performed:

'_exptl_crystal_density_meas' value 'not measured' was changed to '?'
- the value is perceived as not measured.

Automatic conversion script
Id: cif_fix_values 3008 2015-01-20 13:52:24Z robertas 
;
_cod_original_cell_volume 13829(5)
_cod_original_sg_symbol_H-M 'P 21/n'
_cod_database_code 4071259

loop_
_symmetry_equiv_pos_as_xyz
'x, y, z'
'-x+1/2, y+1/2, -z+1/2'
'-x, -y, -z'
'x-1/2, -y-1/2, z-1/2'

loop_
_atom_site_label
_atom_site_type_symbol
_atom_site_fract_x
_atom_site_fract_y
_atom_site_fract_z
_atom_site_U_iso_or_equiv
_atom_site_adp_type
_atom_site_occupancy
_atom_site_symmetry_multiplicity
_atom_site_calc_flag
_atom_site_refinement_flags
_atom_site_disorder_assembly
_atom_site_disorder_group
Rh1 Rh 0.39698(3) 0.76816(4) 0.76956(3) 0.0370(2) Uani 1 1 d . . .
P1 P 0.43885(11) 0.80812(12) 0.83519(9) 0.0316(7) Uani 1 1 d . . .
P2 P 0.46738(12) 0.74427(12) 0.72254(10) 0.0355(7) Uani 1 1 d . . .
O1 O 0.4946(3) 0.7758(3) 0.8508(2) 0.0315(16) Uani 1 1 d . . .
O2 O 0.4548(3) 0.8839(3) 0.8353(2) 0.0325(17) Uani 1 1 d . . .
O3 O 0.4753(3) 0.6685(3) 0.7172(2) 0.0344(17) Uani 1 1 d . . .
O4 O 0.5223(3) 0.7664(3) 0.7488(2) 0.0326(16) Uani 1 1 d . . .
N1 N 0.3971(3) 0.8089(4) 0.8833(3) 0.035(2) Uani 1 1 d . . .
N2 N 0.4704(4) 0.7611(4) 0.6597(3) 0.042(2) Uani 1 1 d . . .
C1 C 0.3337(4) 0.7562(5) 0.8265(4) 0.038(3) Uani 1 1 d . . .
C2 C 0.3213(4) 0.8125(5) 0.7983(4) 0.046(3) Uani 1 1 d . . .
H6A H 0.3237 0.8543 0.8163 0.056 Uiso 1 1 calc R . .
C3 C 0.3127(5) 0.8127(6) 0.7462(5) 0.061(4) Uani 1 1 d . . .
H5A H 0.3110 0.8538 0.7271 0.073 Uiso 1 1 calc R . .
C4 C 0.3186(4) 0.7562(6) 0.7198(5) 0.057(3) Uani 1 1 d . . .
H4A H 0.3210 0.7569 0.6816 0.069 Uiso 1 1 calc R . .
C5 C 0.3256(5) 0.6973(6) 0.7464(5) 0.059(4) Uani 1 1 d . . .
H3A H 0.3335 0.6578 0.7267 0.071 Uiso 1 1 calc R . .
C6 C 0.3322(4) 0.6978(5) 0.7994(5) 0.055(3) Uani 1 1 d . . .
H2A H 0.3436 0.6580 0.8171 0.066 Uiso 1 1 calc R . .
C7 C 0.3517(4) 0.7627(5) 0.8813(4) 0.048(3) Uani 1 1 d . . .
H7A H 0.3216 0.7806 0.9016 0.057 Uiso 1 1 calc R . .
C8 C 0.3679(5) 0.6993(5) 0.9050(4) 0.071(4) Uani 1 1 d . . .
H8A H 0.3793 0.7061 0.9405 0.106 Uiso 1 1 calc R . .
H8B H 0.3973 0.6810 0.8854 0.106 Uiso 1 1 calc R . .
H8C H 0.3375 0.6702 0.9043 0.106 Uiso 1 1 calc R . .
C9 C 0.3970(4) 0.8548(5) 0.9265(4) 0.042(3) Uani 1 1 d . . .
H9A H 0.4285 0.8831 0.9215 0.050 Uiso 1 1 calc R . .
C10 C 0.4044(5) 0.8224(5) 0.9792(4) 0.065(4) Uani 1 1 d . . .
H10A H 0.4365 0.7960 0.9787 0.098 Uiso 1 1 calc R . .
H10B H 0.3734 0.7958 0.9865 0.098 Uiso 1 1 calc R . .
H10C H 0.4080 0.8550 1.0058 0.098 Uiso 1 1 calc R . .
C11 C 0.3477(4) 0.8971(5) 0.9237(4) 0.039(3) Uani 1 1 d . . .
C12 C 0.3056(5) 0.8907(5) 0.9577(4) 0.047(3) Uani 1 1 d . . .
H12A H 0.3078 0.8617 0.9855 0.056 Uiso 1 1 calc R . .
C13 C 0.2597(5) 0.9276(6) 0.9502(5) 0.058(3) Uani 1 1 d . . .
H13A H 0.2307 0.9226 0.9729 0.069 Uiso 1 1 calc R . .
C14 C 0.2557(5) 0.9703(5) 0.9113(5) 0.055(3) Uani 1 1 d . . .
H14A H 0.2242 0.9948 0.9071 0.066 Uiso 1 1 calc R . .
C15 C 0.2976(6) 0.9777(5) 0.8781(4) 0.052(3) Uani 1 1 d . . .
H15A H 0.2951 1.0076 0.8510 0.062 Uiso 1 1 calc R . .
C16 C 0.3433(5) 0.9416(5) 0.8841(4) 0.049(3) Uani 1 1 d . . .
H16A H 0.3721 0.9473 0.8611 0.058 Uiso 1 1 calc R . .
C17 C 0.5282(4) 0.8032(5) 0.8889(3) 0.031(3) Uani 1 1 d . . .
C18 C 0.5344(4) 0.7675(5) 0.9343(4) 0.042(3) Uani 1 1 d . . .
H18A H 0.5174 0.7275 0.9382 0.050 Uiso 1 1 calc R . .
C19 C 0.5661(4) 0.7928(5) 0.9729(4) 0.044(3) Uani 1 1 d . . .
H19A H 0.5728 0.7689 1.0031 0.052 Uiso 1 1 calc R . .
C20 C 0.5883(4) 0.8538(5) 0.9675(3) 0.040(3) Uani 1 1 d . . .
C21 C 0.6174(4) 0.8848(6) 1.0083(4) 0.050(3) Uani 1 1 d . . .
H21A H 0.6242 0.8621 1.0391 0.059 Uiso 1 1 calc R . .
C22 C 0.6349(5) 0.9440(6) 1.0038(4) 0.053(3) Uani 1 1 d . . .
H22A H 0.6523 0.9635 1.0321 0.064 Uiso 1 1 calc R . .
C23 C 0.6282(4) 0.9784(5) 0.9582(4) 0.041(3) Uani 1 1 d . . .
H23A H 0.6422 1.0202 0.9557 0.050 Uiso 1 1 calc R . .
C24 C 0.6021(4) 0.9526(5) 0.9177(4) 0.034(3) Uani 1 1 d . . .
H24A H 0.5969 0.9769 0.8874 0.040 Uiso 1 1 calc R . .
C25 C 0.5821(4) 0.8882(5) 0.9204(3) 0.031(3) Uani 1 1 d . . .
C26 C 0.5527(4) 0.8596(4) 0.8789(3) 0.028(3) Uani 1 1 d . . .
C27 C 0.5488(5) 0.8907(4) 0.8282(4) 0.034(3) Uani 1 1 d . . .
C28 C 0.5943(5) 0.9073(4) 0.7972(3) 0.033(3) Uani 1 1 d . . .
C29 C 0.6467(4) 0.8903(5) 0.8114(4) 0.033(3) Uani 1 1 d . . .
H29A H 0.6527 0.8688 0.8429 0.040 Uiso 1 1 calc R . .
C30 C 0.6885(5) 0.9043(5) 0.7807(4) 0.044(3) Uani 1 1 d . . .
H30A H 0.7234 0.8923 0.7910 0.053 Uiso 1 1 calc R . .
C31 C 0.6813(5) 0.9361(5) 0.7342(4) 0.047(3) Uani 1 1 d . . .
H31A H 0.7109 0.9461 0.7132 0.056 Uiso 1 1 calc R . .
C32 C 0.6302(5) 0.9529(5) 0.7190(4) 0.044(3) Uani 1 1 d . . .
H32A H 0.6250 0.9741 0.6872 0.053 Uiso 1 1 calc R . .
C33 C 0.5864(5) 0.9391(5) 0.7497(3) 0.035(3) Uani 1 1 d . . .
C34 C 0.5338(5) 0.9540(5) 0.7332(4) 0.043(3) Uani 1 1 d . . .
H34A H 0.5283 0.9774 0.7026 0.052 Uiso 1 1 calc R . .
C35 C 0.4917(5) 0.9350(4) 0.7610(4) 0.040(3) Uani 1 1 d . . .
H35A H 0.4566 0.9432 0.7492 0.048 Uiso 1 1 calc R . .
C36 C 0.5001(5) 0.9020(5) 0.8088(4) 0.036(3) Uani 1 1 d . . .
C37 C 0.4968(6) 0.8570(5) 0.6082(4) 0.053(3) Uani 1 1 d . . .
C38 C 0.5486(7) 0.8611(6) 0.6241(5) 0.071(4) Uani 1 1 d . . .
H38A H 0.5588 0.8443 0.6565 0.086 Uiso 1 1 calc R . .
C39 C 0.5857(7) 0.8893(6) 0.5935(7) 0.084(5) Uani 1 1 d . . .
H39A H 0.6216 0.8913 0.6050 0.101 Uiso 1 1 calc R . .
C40 C 0.5728(8) 0.9150(6) 0.5463(6) 0.084(5) Uani 1 1 d . . .
H40A H 0.5988 0.9331 0.5244 0.101 Uiso 1 1 calc R . .
C41 C 0.5195(10) 0.9128(7) 0.5330(6) 0.097(6) Uani 1 1 d . . .
H41A H 0.5086 0.9315 0.5016 0.116 Uiso 1 1 calc R . .
C42 C 0.4824(7) 0.8852(6) 0.5628(5) 0.075(4) Uani 1 1 d . . .
H42A H 0.4462 0.8853 0.5523 0.090 Uiso 1 1 calc R . .
C43 C 0.4561(5) 0.8278(5) 0.6457(4) 0.058(4) Uani 1 1 d . . .
H43A H 0.4570 0.8537 0.6778 0.070 Uiso 1 1 calc R . .
C44 C 0.3989(6) 0.8307(7) 0.6239(5) 0.090(5) Uani 1 1 d . . .
H44A H 0.3742 0.8119 0.6486 0.136 Uiso 1 1 calc R . .
H44B H 0.3972 0.8070 0.5917 0.136 Uiso 1 1 calc R . .
H44C H 0.3890 0.8751 0.6177 0.136 Uiso 1 1 calc R . .
C45 C 0.4740(5) 0.7123(5) 0.6171(4) 0.042(3) Uani 1 1 d . . .
H45A H 0.4778 0.7370 0.5847 0.050 Uiso 1 1 calc R . .
C46 C 0.4217(5) 0.6750(5) 0.6120(4) 0.058(4) Uani 1 1 d . . .
H46A H 0.3918 0.7048 0.6096 0.087 Uiso 1 1 calc R . .
H46B H 0.4171 0.6477 0.6420 0.087 Uiso 1 1 calc R . .
H46C H 0.4228 0.6487 0.5810 0.087 Uiso 1 1 calc R . .
C47 C 0.5233(5) 0.6710(5) 0.6212(4) 0.044(3) Uani 1 1 d . . .
C48 C 0.5725(5) 0.6972(6) 0.6082(4) 0.049(3) Uani 1 1 d . . .
H48A H 0.5742 0.7399 0.5965 0.059 Uiso 1 1 calc R . .
C49 C 0.6187(5) 0.6616(6) 0.6121(4) 0.054(3) Uani 1 1 d . . .
H49A H 0.6521 0.6805 0.6044 0.064 Uiso 1 1 calc R . .
C50 C 0.6164(6) 0.5986(7) 0.6271(4) 0.061(4) Uani 1 1 d . . .
H50A H 0.6481 0.5742 0.6299 0.073 Uiso 1 1 calc R . .
C51 C 0.5684(6) 0.5716(6) 0.6378(4) 0.059(4) Uani 1 1 d . . .
H51A H 0.5671 0.5284 0.6480 0.071 Uiso 1 1 calc R . .
C52 C 0.5224(6) 0.6053(6) 0.6342(4) 0.057(4) Uani 1 1 d . . .
H52A H 0.4894 0.5848 0.6404 0.069 Uiso 1 1 calc R . .
C53 C 0.4826(4) 0.6340(5) 0.7633(4) 0.035(3) Uani 1 1 d . . .
C54 C 0.4399(4) 0.5971(5) 0.7806(4) 0.043(3) Uani 1 1 d . . .
H54A H 0.4083 0.5935 0.7607 0.051 Uiso 1 1 calc R . .
C55 C 0.4446(5) 0.5661(5) 0.8265(4) 0.047(3) Uani 1 1 d . . .
H55A H 0.4164 0.5397 0.8381 0.056 Uiso 1 1 calc R . .
C56 C 0.4900(5) 0.5728(4) 0.8564(4) 0.038(3) Uani 1 1 d . . .
C57 C 0.4940(5) 0.5411(5) 0.9044(4) 0.051(3) Uani 1 1 d . . .
H57A H 0.4655 0.5156 0.9164 0.061 Uiso 1 1 calc R . .
C58 C 0.5397(6) 0.5478(6) 0.9332(4) 0.063(4) Uani 1 1 d . . .
H58A H 0.5419 0.5276 0.9657 0.075 Uiso 1 1 calc R . .
C59 C 0.5835(5) 0.5841(5) 0.9158(4) 0.053(3) Uani 1 1 d . . .
H59A H 0.6149 0.5882 0.9359 0.064 Uiso 1 1 calc R . .
C60 C 0.5791(5) 0.6134(5) 0.8686(4) 0.044(3) Uani 1 1 d . . .
H60A H 0.6082 0.6383 0.8569 0.053 Uiso 1 1 calc R . .
C61 C 0.5344(5) 0.6083(4) 0.8374(4) 0.034(3) Uani 1 1 d . . .
C62 C 0.5305(4) 0.6380(4) 0.7872(4) 0.033(3) Uani 1 1 d . . .
C63 C 0.5756(4) 0.6719(5) 0.7636(3) 0.032(3) Uani 1 1 d . . .
C64 C 0.6269(4) 0.6415(5) 0.7569(4) 0.035(3) Uani 1 1 d . . .
C65 C 0.6344(4) 0.5754(5) 0.7655(3) 0.037(3) Uani 1 1 d . . .
H65A H 0.6052 0.5501 0.7763 0.045 Uiso 1 1 calc R . .
C66 C 0.6826(5) 0.5478(5) 0.7585(4) 0.045(3) Uani 1 1 d . . .
H66A H 0.6869 0.5038 0.7654 0.054 Uiso 1 1 calc R . .
C67 C 0.7257(5) 0.5830(6) 0.7413(4) 0.053(3) Uani 1 1 d . . .
H67A H 0.7590 0.5624 0.7368 0.064 Uiso 1 1 calc R . .
C68 C 0.7215(4) 0.6462(6) 0.7309(4) 0.045(3) Uani 1 1 d . . .
H68A H 0.7515 0.6696 0.7195 0.054 Uiso 1 1 calc R . .
C69 C 0.6704(4) 0.6773(5) 0.7374(4) 0.038(3) Uani 1 1 d . . .
C70 C 0.6627(4) 0.7395(5) 0.7255(4) 0.039(3) Uani 1 1 d . . .
H70A H 0.6924 0.7641 0.7150 0.047 Uiso 1 1 calc R . .
C71 C 0.6145(5) 0.7676(5) 0.7280(4) 0.042(3) Uani 1 1 d . . .
H71A H 0.6104 0.8104 0.7173 0.050 Uiso 1 1 calc R . .
C72 C 0.5718(4) 0.7344(5) 0.7459(3) 0.034(3) Uani 1 1 d . . .
Rh2 Rh 0.09866(3) 0.76948(4) 0.83189(3) 0.0352(2) Uani 1 1 d . . .
P3 P 0.02624(11) 0.81589(13) 0.85714(9) 0.0329(7) Uani 1 1 d . . .
P4 P 0.06704(11) 0.73607(14) 0.75763(9) 0.0359(7) Uani 1 1 d . . .
O5 O 0.0066(3) 0.8853(3) 0.8372(2) 0.0314(17) Uani 1 1 d . . .
O7 O 0.0092(2) 0.7678(3) 0.7459(2) 0.0318(16) Uani 1 1 d . . .
O8 O 0.0538(3) 0.6610(3) 0.7543(2) 0.0329(17) Uani 1 1 d . . .
O6 O -0.0272(3) 0.7734(3) 0.8505(2) 0.0321(16) Uani 1 1 d . . .
N3 N 0.0363(3) 0.8354(4) 0.9184(3) 0.035(2) Uani 1 1 d . . .
N4 N 0.1045(3) 0.7392(4) 0.7060(3) 0.036(2) Uani 1 1 d . . .
C73 C 0.1193(4) 0.7768(5) 0.9140(3) 0.031(3) Uani 1 1 d . . .
C74 C 0.1494(5) 0.8235(6) 0.8899(4) 0.044(3) Uani 1 1 d . . .
H74A H 0.1407 0.8690 0.8968 0.053 Uiso 1 1 calc R . .
C75 C 0.1862(4) 0.8096(6) 0.8517(4) 0.045(3) Uani 1 1 d . . .
H75A H 0.2020 0.8445 0.8308 0.054 Uiso 1 1 calc R . .
C76 C 0.1903(5) 0.7472(6) 0.8358(4) 0.055(3) Uani 1 1 d . . .
H76A H 0.2096 0.7378 0.8033 0.066 Uiso 1 1 calc R . .
C77 C 0.1650(5) 0.6976(5) 0.8614(4) 0.045(3) Uani 1 1 d . . .
H77A H 0.1664 0.6538 0.8467 0.054 Uiso 1 1 calc R . .
C78 C 0.1290(4) 0.7109(5) 0.9020(4) 0.042(3) Uani 1 1 d . . .
H78A H 0.1067 0.6765 0.9173 0.050 Uiso 1 1 calc R . .
C79 C 0.0733(4) 0.7955(5) 0.9487(3) 0.036(3) Uani 1 1 d . . .
H79A H 0.0879 0.8221 0.9772 0.043 Uiso 1 1 calc R . .
C80 C 0.0450(5) 0.7384(5) 0.9723(4) 0.045(3) Uani 1 1 d . . .
H80A H 0.0160 0.7532 0.9942 0.068 Uiso 1 1 calc R . .
H80B H 0.0704 0.7139 0.9929 0.068 Uiso 1 1 calc R . .
H80C H 0.0306 0.7115 0.9450 0.068 Uiso 1 1 calc R . .
C81 C 0.0134(4) 0.8941(4) 0.9440(3) 0.033(3) Uani 1 1 d . . .
H81A H -0.0117 0.9142 0.9190 0.040 Uiso 1 1 calc R . .
C82 C -0.0187(4) 0.8767(5) 0.9916(3) 0.045(3) Uani 1 1 d . . .
H82A H -0.0329 0.9154 1.0072 0.067 Uiso 1 1 calc R . .
H82B H 0.0045 0.8549 1.0162 0.067 Uiso 1 1 calc R . .
H82C H -0.0481 0.8486 0.9818 0.067 Uiso 1 1 calc R . .
C83 C 0.0575(4) 0.9413(5) 0.9542(4) 0.037(3) Uani 1 1 d . . .
C84 C 0.0785(5) 0.9517(5) 1.0029(4) 0.048(3) Uani 1 1 d . . .
H84A H 0.0650 0.9285 1.0312 0.057 Uiso 1 1 calc R . .
C85 C 0.1186(5) 0.9953(6) 1.0104(4) 0.051(3) Uani 1 1 d . . .
H85A H 0.1319 1.0021 1.0440 0.062 Uiso 1 1 calc R . .
C86 C 0.1400(5) 1.0297(5) 0.9699(4) 0.051(3) Uani 1 1 d . . .
H86A H 0.1685 1.0587 0.9752 0.061 Uiso 1 1 calc R . .
C87 C 0.1183(5) 1.0202(5) 0.9214(4) 0.051(3) Uani 1 1 d . . .
H87A H 0.1314 1.0444 0.8934 0.062 Uiso 1 1 calc R . .
C88 C 0.0785(4) 0.9767(5) 0.9130(4) 0.043(3) Uani 1 1 d . . .
H88A H 0.0651 0.9703 0.8793 0.052 Uiso 1 1 calc R . .
C89 C -0.0291(4) 0.8933(4) 0.7959(4) 0.030(3) Uani 1 1 d . . .
C90 C -0.0086(4) 0.9281(4) 0.7533(4) 0.034(3) Uani 1 1 d . . .
H90A H 0.0269 0.9435 0.7531 0.041 Uiso 1 1 calc R . .
C91 C -0.0417(5) 0.9382(4) 0.7135(4) 0.037(3) Uani 1 1 d . . .
H91A H -0.0295 0.9632 0.6856 0.044 Uiso 1 1 calc R . .
C92 C -0.0928(4) 0.9138(4) 0.7116(4) 0.033(3) Uani 1 1 d . . .
C93 C -0.1243(5) 0.9181(5) 0.6667(4) 0.041(3) Uani 1 1 d . . .
H93A H -0.1121 0.9425 0.6385 0.050 Uiso 1 1 calc R . .
C94 C -0.1718(5) 0.8878(5) 0.6637(4) 0.052(3) Uani 1 1 d . . .
H94A H -0.1924 0.8907 0.6332 0.062 Uiso 1 1 calc R . .
C95 C -0.1910(5) 0.8523(5) 0.7049(4) 0.046(3) Uani 1 1 d . . .
H95A H -0.2241 0.8307 0.7022 0.055 Uiso 1 1 calc R . .
C96 C -0.1612(5) 0.8488(5) 0.7500(4) 0.043(3) Uani 1 1 d . . .
H96A H -0.1746 0.8254 0.7782 0.052 Uiso 1 1 calc R . .
C97 C -0.1125(4) 0.8789(5) 0.7544(4) 0.033(3) Uani 1 1 d . . .
C98 C -0.0799(4) 0.8736(4) 0.7996(4) 0.031(3) Uani 1 1 d . . .
C99 C -0.1016(4) 0.8460(5) 0.8478(3) 0.029(2) Uani 1 1 d . . .
C100 C -0.1472(4) 0.8684(5) 0.8726(4) 0.035(3) Uani 1 1 d . . .
C101 C -0.1733(4) 0.9254(5) 0.8557(4) 0.046(3) Uani 1 1 d . . .
H10D H -0.1595 0.9483 0.8273 0.055 Uiso 1 1 calc R . .
C102 C -0.2179(5) 0.9471(6) 0.8801(4) 0.056(3) Uani 1 1 d . . .
H10E H -0.2344 0.9852 0.8686 0.067 Uiso 1 1 calc R . .
C103 C -0.2399(5) 0.9139(7) 0.9221(5) 0.062(4) Uani 1 1 d . . .
H10F H -0.2713 0.9290 0.9382 0.075 Uiso 1 1 calc R . .
C104 C -0.2160(5) 0.8607(6) 0.9391(4) 0.052(3) Uani 1 1 d . . .
H10G H -0.2307 0.8386 0.9674 0.063 Uiso 1 1 calc R . .
C105 C -0.1695(5) 0.8371(5) 0.9156(4) 0.039(3) Uani 1 1 d . . .
C106 C -0.1427(5) 0.7828(5) 0.9341(4) 0.049(3) Uani 1 1 d . . .
H10H H -0.1577 0.7596 0.9617 0.058 Uiso 1 1 calc R . .
C107 C -0.0961(5) 0.7628(5) 0.9135(4) 0.039(3) Uani 1 1 d . . .
H10I H -0.0779 0.7271 0.9273 0.047 Uiso 1 1 calc R . .
C108 C -0.0751(4) 0.7963(5) 0.8709(4) 0.033(3) Uani 1 1 d . . .
C109 C 0.1127(5) 0.8262(5) 0.6422(4) 0.042(3) Uani 1 1 d . . .
C110 C 0.1403(5) 0.8153(5) 0.5980(5) 0.053(3) Uani 1 1 d . . .
H11A H 0.1740 0.7949 0.5993 0.064 Uiso 1 1 calc R . .
C111 C 0.1193(6) 0.8337(6) 0.5522(5) 0.064(4) Uani 1 1 d . . .
H11B H 0.1388 0.8257 0.5218 0.077 Uiso 1 1 calc R . .
C112 C 0.0717(6) 0.8632(6) 0.5487(5) 0.067(4) Uani 1 1 d . . .
H11C H 0.0581 0.8751 0.5160 0.080 Uiso 1 1 calc R . .
C113 C 0.0425(6) 0.8763(5) 0.5925(5) 0.065(4) Uani 1 1 d . . .
H11D H 0.0084 0.8957 0.5907 0.078 Uiso 1 1 calc R . .
C114 C 0.0654(5) 0.8595(5) 0.6393(5) 0.055(3) Uani 1 1 d . . .
H11E H 0.0481 0.8714 0.6701 0.066 Uiso 1 1 calc R . .
C115 C 0.1316(4) 0.8010(5) 0.6942(3) 0.042(3) Uani 1 1 d . . .
H11F H 0.1185 0.8320 0.7202 0.050 Uiso 1 1 calc R . .
C116 C 0.1904(5) 0.7996(6) 0.6999(4) 0.063(4) Uani 1 1 d . . .
H11G H 0.1997 0.7833 0.7339 0.095 Uiso 1 1 calc R . .
H11H H 0.2046 0.8427 0.6960 0.095 Uiso 1 1 calc R . .
H11I H 0.2057 0.7720 0.6736 0.095 Uiso 1 1 calc R . .
C117 C 0.1233(4) 0.6840(5) 0.6748(4) 0.044(3) Uani 1 1 d . . .
H11J H 0.1450 0.7026 0.6466 0.053 Uiso 1 1 calc R . .
C118 C 0.1609(5) 0.6409(5) 0.7047(4) 0.059(3) Uani 1 1 d . . .
H11K H 0.1893 0.6666 0.7201 0.088 Uiso 1 1 calc R . .
H11L H 0.1765 0.6096 0.6814 0.088 Uiso 1 1 calc R . .
H11M H 0.1411 0.6190 0.7316 0.088 Uiso 1 1 calc R . .
C119 C 0.0768(4) 0.6497(5) 0.6483(3) 0.033(3) Uani 1 1 d . . .
C120 C 0.0709(5) 0.5842(6) 0.6513(4) 0.051(3) Uani 1 1 d . . .
H12B H 0.0943 0.5596 0.6721 0.061 Uiso 1 1 calc R . .
C121 C 0.0305(6) 0.5551(6) 0.6236(5) 0.071(4) Uani 1 1 d . . .
H12C H 0.0265 0.5103 0.6261 0.085 Uiso 1 1 calc R . .
C122 C -0.0042(5) 0.5889(6) 0.5924(4) 0.055(3) Uani 1 1 d . . .
H12D H -0.0313 0.5681 0.5733 0.066 Uiso 1 1 calc R . .
C123 C 0.0023(4) 0.6536(5) 0.5902(4) 0.042(3) Uani 1 1 d . . .
H12E H -0.0212 0.6788 0.5700 0.051 Uiso 1 1 calc R . .
C124 C 0.0424(5) 0.6815(5) 0.6171(4) 0.041(3) Uani 1 1 d . . .
H12F H 0.0467 0.7262 0.6139 0.049 Uiso 1 1 calc R . .
C125 C -0.0311(4) 0.7394(5) 0.7159(3) 0.030(2) Uani 1 1 d . . .
C126 C -0.0492(4) 0.7746(5) 0.6737(4) 0.036(3) Uani 1 1 d . . .
H12G H -0.0327 0.8138 0.6652 0.043 Uiso 1 1 calc R . .
C127 C -0.0893(5) 0.7530(5) 0.6456(3) 0.038(3) Uani 1 1 d . . .
H12H H -0.1030 0.7785 0.6186 0.045 Uiso 1 1 calc R . .
C128 C -0.1123(4) 0.6930(5) 0.6549(3) 0.031(3) Uani 1 1 d . . .
C129 C -0.1527(4) 0.6679(5) 0.6227(4) 0.044(3) Uani 1 1 d . . .
H12I H -0.1660 0.6926 0.5950 0.052 Uiso 1 1 calc R . .
C130 C -0.1725(5) 0.6082(5) 0.6313(4) 0.052(3) Uani 1 1 d . . .
H13B H -0.2007 0.5923 0.6106 0.063 Uiso 1 1 calc R . .
C131 C -0.1512(5) 0.5707(5) 0.6705(4) 0.046(3) Uani 1 1 d . . .
H13C H -0.1631 0.5282 0.6746 0.055 Uiso 1 1 calc R . .
C132 C -0.1141(4) 0.5940(5) 0.7025(4) 0.037(3) Uani 1 1 d . . .
H13D H -0.1013 0.5682 0.7298 0.044 Uiso 1 1 calc R . .
C133 C -0.0933(4) 0.6568(5) 0.6964(4) 0.035(3) Uani 1 1 d . . .
C134 C -0.0531(4) 0.6828(5) 0.7301(3) 0.031(3) Uani 1 1 d . . .
C135 C -0.0372(5) 0.6493(4) 0.7779(4) 0.036(3) Uani 1 1 d . . .
C136 C -0.0758(4) 0.6312(5) 0.8168(4) 0.034(3) Uani 1 1 d . . .
C137 C -0.1302(5) 0.6481(5) 0.8142(4) 0.041(3) Uani 1 1 d . . .
H13E H -0.1428 0.6715 0.7855 0.050 Uiso 1 1 calc R . .
C138 C -0.1650(5) 0.6318(6) 0.8516(5) 0.062(4) Uani 1 1 d . . .
H13F H -0.2014 0.6436 0.8493 0.075 Uiso 1 1 calc R . .
C139 C -0.1458(7) 0.5972(6) 0.8935(5) 0.073(4) Uani 1 1 d . . .
H13G H -0.1700 0.5852 0.9196 0.087 Uiso 1 1 calc R . .
C140 C -0.0950(6) 0.5803(6) 0.8982(4) 0.056(3) Uani 1 1 d . . .
H14B H -0.0838 0.5565 0.9271 0.067 Uiso 1 1 calc R . .
C141 C -0.0579(5) 0.5974(5) 0.8607(4) 0.045(3) Uani 1 1 d . . .
C142 C -0.0038(5) 0.5829(5) 0.8667(4) 0.048(3) Uani 1 1 d . . .
H14C H 0.0076 0.5589 0.8955 0.058 Uiso 1 1 calc R . .
C143 C 0.0329(5) 0.6030(5) 0.8313(4) 0.048(3) Uani 1 1 d . . .
H14D H 0.0695 0.5932 0.8358 0.058 Uiso 1 1 calc R . .
C144 C 0.0157(4) 0.6382(4) 0.7881(4) 0.032(3) Uani 1 1 d . . .
Sb1 Sb 0.23671(4) 0.70130(6) 1.02715(4) 0.0901(4) Uani 1 1 d . . .
F1 F 0.2492(4) 0.7208(8) 0.9605(4) 0.212(7) Uani 1 1 d . . .
F2 F 0.2315(9) 0.6231(5) 1.0171(7) 0.328(11) Uani 1 1 d . . .
F3 F 0.3077(4) 0.6980(8) 1.0379(4) 0.220(7) Uani 1 1 d . . .
F4 F 0.2253(5) 0.6901(8) 1.0953(3) 0.213(7) Uani 1 1 d . . .
F5 F 0.2461(6) 0.7921(5) 1.0435(6) 0.223(7) Uani 1 1 d . . .
F6 F 0.1667(4) 0.7157(6) 1.0191(3) 0.149(4) Uani 1 1 d . . .
F21 F 0.2275(5) 0.9308(4) 0.7695(4) 0.168(5) Uani 1 1 d . . .
F22 F 0.1813(6) 1.0323(8) 0.6931(5) 0.238(8) Uani 1 1 d . . .
Sb2 Sb 0.2408(3) 1.00524(19) 0.72423(13) 0.0834(14) Uani 0.592(12) 1 d P A 1
F23 F 0.2675(7) 0.978(2) 0.6730(7) 0.254(18) Uani 0.592(12) 1 d P A 1
F24 F 0.3075(8) 0.9946(10) 0.7514(6) 0.145(8) Uani 0.592(12) 1 d P A 1
F25 F 0.2249(9) 1.0557(7) 0.7811(6) 0.100(6) Uani 0.592(12) 1 d P A 1
F26 F 0.2629(9) 1.0731(6) 0.6924(8) 0.163(9) Uani 0.592(12) 1 d P A 1
Sb2A Sb 0.2089(5) 0.9903(3) 0.7354(3) 0.092(3) Uani 0.408(12) 1 d P A 2
F23A F 0.2439(6) 0.9462(6) 0.6760(6) 0.033(5) Uiso 0.408(12) 1 d P A 2
F24A F 0.1453(10) 0.9532(10) 0.7245(9) 0.124(10) Uani 0.408(12) 1 d P A 2
F25A F 0.1799(14) 1.0358(12) 0.7882(10) 0.121(10) Uani 0.408(12) 1 d P A 2
F26A F 0.2741(19) 1.037(2) 0.7459(16) 0.180(15) Uiso 0.408(12) 1 d P A 2
C1S C 0.2628(7) 0.6467(6) 0.5952(5) 0.092(5) Uani 1 1 d . . .
O1S O 0.2669(5) 0.7130(5) 0.6071(3) 0.108(4) Uani 1 1 d . . .
C2S C -0.2222(10) 0.6497(17) 1.0404(10) 0.234(16) Uani 1 1 d . . .
O2S O -0.2352(6) 0.7114(5) 1.0244(5) 0.120(5) Uani 1 1 d . . .
C3S C 0.7215(8) 0.5269(10) 0.8951(7) 0.169(10) Uani 1 1 d . . .
O3S O 0.7219(5) 0.5692(5) 0.9380(5) 0.135(4) Uani 1 1 d . . .
C4S C 0.1964(8) 0.7683(8) 0.3930(7) 0.125(7) Uani 1 1 d . . .
O4S O 0.2135(6) 0.8038(5) 0.4362(4) 0.136(5) Uani 1 1 d . . .
C5S C 0.3369(19) 1.004(2) 0.5550(16) 0.37(3) Uani 1 1 d D . .
O5S O 0.3546(19) 1.0288(17) 0.606(2) 0.86(8) Uani 1 1 d D . .
O6S O 0.425(2) 0.626(2) 1.029(2) 0.26(3) Uani 0.40(2) 1 d P . .
C6S C 0.3729(14) 0.6003(13) 1.0247(14) 0.069(12) Uani 0.40(2) 1 d P . .
O7S O 0.6758(10) 0.4945(10) 1.0592(10) 0.302(12) Uani 1 1 d . . .
C7S C 0.6666(13) 0.4968(11) 1.0091(8) 0.193(13) Uani 1 1 d . . .

loop_
_atom_site_aniso_label
_atom_site_aniso_U_11
_atom_site_aniso_U_22
_atom_site_aniso_U_33
_atom_site_aniso_U_23
_atom_site_aniso_U_13
_atom_site_aniso_U_12
Rh1 0.0360(6) 0.0375(5) 0.0374(5) -0.0120(4) -0.0006(4) -0.0001(5)
P1 0.0397(18) 0.0293(16) 0.0258(15) -0.0030(13) 0.0043(13) 0.0009(14)
P2 0.0423(19) 0.0325(17) 0.0315(15) -0.0071(13) -0.0012(13) 0.0011(14)
O1 0.040(4) 0.026(4) 0.028(4) 0.003(3) 0.001(3) 0.000(4)
O2 0.043(5) 0.028(4) 0.027(4) -0.001(3) 0.007(3) 0.003(4)
O3 0.040(5) 0.036(4) 0.027(4) -0.004(3) -0.001(3) -0.004(4)
O4 0.040(5) 0.030(4) 0.028(4) -0.007(3) 0.005(3) -0.003(4)
N1 0.047(6) 0.036(5) 0.022(5) -0.008(4) -0.003(4) -0.007(5)
N2 0.066(7) 0.037(5) 0.025(5) -0.001(4) -0.002(4) -0.007(5)
C1 0.044(7) 0.025(7) 0.044(7) -0.017(6) 0.010(5) -0.009(5)
C2 0.038(8) 0.038(7) 0.063(9) -0.024(6) 0.005(6) -0.011(6)
C3 0.060(9) 0.059(9) 0.062(9) -0.028(7) -0.012(7) 0.010(7)
C4 0.032(7) 0.073(10) 0.067(9) -0.010(8) 0.000(6) 0.006(7)
C5 0.043(8) 0.058(9) 0.074(10) -0.051(8) 0.009(7) -0.002(7)
C6 0.042(8) 0.041(8) 0.081(10) -0.014(7) 0.014(7) 0.000(6)
C7 0.052(8) 0.036(7) 0.056(8) -0.002(6) 0.028(6) -0.003(6)
C8 0.114(12) 0.034(7) 0.064(9) -0.009(7) 0.029(8) -0.018(8)
C9 0.048(8) 0.048(7) 0.030(6) -0.004(6) 0.007(5) 0.002(6)
C10 0.081(10) 0.068(9) 0.046(8) -0.008(7) -0.004(7) 0.035(8)
C11 0.050(8) 0.042(7) 0.025(6) -0.009(6) 0.004(6) 0.005(6)
C12 0.044(8) 0.054(8) 0.043(7) -0.005(6) 0.006(6) 0.002(7)
C13 0.040(9) 0.067(9) 0.066(9) -0.011(8) 0.008(7) 0.001(7)
C14 0.060(10) 0.027(7) 0.077(9) 0.006(7) -0.001(8) 0.002(7)
C15 0.084(11) 0.023(7) 0.047(8) -0.001(6) -0.024(8) 0.004(7)
C16 0.079(10) 0.035(7) 0.032(7) -0.012(6) 0.011(6) -0.003(7)
C17 0.034(7) 0.034(6) 0.024(6) -0.003(5) -0.002(5) -0.001(6)
C18 0.041(7) 0.046(7) 0.039(7) -0.002(6) 0.000(6) 0.003(6)
C19 0.051(8) 0.052(8) 0.028(6) 0.013(6) 0.000(6) 0.002(6)
C20 0.044(8) 0.056(8) 0.019(6) 0.000(6) -0.001(5) -0.007(6)
C21 0.046(8) 0.081(10) 0.021(6) 0.010(6) -0.001(6) -0.001(7)
C22 0.052(9) 0.070(9) 0.037(8) -0.020(7) -0.003(6) -0.002(8)
C23 0.052(8) 0.048(7) 0.025(6) -0.011(6) 0.003(5) -0.007(6)
C24 0.041(7) 0.033(7) 0.027(6) -0.005(5) -0.003(5) 0.005(6)
C25 0.035(7) 0.038(7) 0.019(6) 0.001(5) 0.000(5) 0.006(5)
C26 0.039(7) 0.026(6) 0.019(6) 0.009(5) -0.006(5) -0.006(5)
C27 0.049(8) 0.019(6) 0.034(6) -0.003(5) -0.011(6) 0.005(6)
C28 0.055(8) 0.020(6) 0.023(6) -0.008(5) 0.003(6) -0.001(6)
C29 0.038(8) 0.037(7) 0.025(6) -0.009(5) 0.002(5) 0.000(6)
C30 0.050(8) 0.042(7) 0.041(7) -0.002(6) 0.003(6) 0.003(6)
C31 0.059(9) 0.045(7) 0.036(7) -0.005(6) 0.015(6) -0.015(7)
C32 0.063(9) 0.044(7) 0.025(6) -0.007(5) -0.001(6) -0.001(7)
C33 0.052(8) 0.035(7) 0.017(6) -0.002(5) 0.004(6) 0.003(6)
C34 0.053(9) 0.040(7) 0.037(7) 0.002(5) -0.008(6) -0.012(7)
C35 0.056(9) 0.031(6) 0.031(7) -0.005(5) -0.017(6) -0.005(6)
C36 0.059(9) 0.027(6) 0.022(6) -0.002(5) 0.005(6) 0.006(6)
C37 0.091(12) 0.022(7) 0.044(8) -0.009(6) 0.003(8) 0.001(7)
C38 0.104(14) 0.064(10) 0.046(9) -0.017(7) 0.005(9) 0.002(10)
C39 0.108(14) 0.057(10) 0.088(12) -0.036(9) 0.007(11) -0.010(10)
C40 0.141(18) 0.043(9) 0.069(12) -0.007(8) 0.027(11) -0.008(11)
C41 0.18(2) 0.050(10) 0.061(11) 0.029(8) 0.011(13) 0.009(13)
C42 0.114(14) 0.055(9) 0.055(9) 0.012(8) -0.008(9) 0.018(9)
C43 0.084(11) 0.052(8) 0.039(7) -0.018(6) 0.005(7) 0.017(8)
C44 0.079(12) 0.107(12) 0.085(10) 0.027(9) -0.007(9) 0.026(10)
C45 0.063(9) 0.040(7) 0.022(6) -0.010(5) 0.001(5) 0.002(6)
C46 0.056(9) 0.083(9) 0.035(7) -0.037(6) 0.001(6) -0.010(7)
C47 0.055(9) 0.042(8) 0.035(7) -0.010(6) -0.003(6) 0.002(7)
C48 0.070(10) 0.048(8) 0.029(6) -0.010(6) -0.004(6) 0.000(8)
C49 0.044(9) 0.063(9) 0.054(8) -0.017(7) -0.001(6) 0.000(8)
C50 0.061(11) 0.081(11) 0.041(8) -0.018(7) -0.002(7) 0.031(9)
C51 0.081(11) 0.060(9) 0.037(7) -0.008(6) 0.004(7) 0.022(9)
C52 0.078(11) 0.060(9) 0.035(7) -0.024(6) 0.010(7) 0.002(8)
C53 0.038(8) 0.030(6) 0.037(7) -0.014(5) 0.009(6) 0.006(6)
C54 0.033(8) 0.045(7) 0.050(8) -0.013(6) -0.001(6) 0.012(6)
C55 0.056(9) 0.035(7) 0.050(8) -0.011(6) 0.018(7) 0.002(6)
C56 0.052(8) 0.016(6) 0.046(7) -0.008(5) 0.013(6) 0.005(6)
C57 0.079(10) 0.034(7) 0.040(7) -0.003(6) 0.015(7) 0.009(7)
C58 0.091(12) 0.058(9) 0.038(8) 0.007(7) 0.010(8) 0.020(9)
C59 0.084(11) 0.038(7) 0.038(8) -0.008(6) 0.011(7) 0.016(7)
C60 0.060(9) 0.036(7) 0.036(7) -0.007(6) 0.009(6) -0.005(6)
C61 0.055(8) 0.017(6) 0.029(6) -0.008(5) 0.001(6) 0.004(6)
C62 0.044(8) 0.028(6) 0.028(6) -0.011(5) 0.009(6) 0.005(6)
C63 0.040(7) 0.038(7) 0.019(6) -0.006(5) 0.006(5) -0.004(6)
C64 0.036(7) 0.033(7) 0.037(7) -0.002(5) 0.000(5) 0.000(6)
C65 0.042(8) 0.036(7) 0.034(6) -0.002(5) -0.002(5) 0.005(6)
C66 0.043(8) 0.046(7) 0.047(7) -0.005(6) 0.002(6) 0.002(7)
C67 0.042(8) 0.064(9) 0.054(8) -0.003(7) 0.012(6) 0.014(7)
C68 0.028(7) 0.052(8) 0.057(8) -0.007(6) -0.001(6) -0.002(6)
C69 0.046(8) 0.027(7) 0.040(7) -0.011(5) -0.001(6) 0.000(6)
C70 0.028(7) 0.040(7) 0.051(7) -0.001(6) 0.012(5) -0.010(6)
C71 0.057(9) 0.027(6) 0.041(7) 0.000(6) 0.006(6) -0.002(7)
C72 0.041(7) 0.032(7) 0.028(6) -0.013(5) 0.005(5) -0.005(6)
Rh2 0.0361(5) 0.0430(5) 0.0265(5) -0.0086(4) -0.0032(4) 0.0027(5)
P3 0.0402(19) 0.0352(17) 0.0232(15) -0.0012(13) -0.0013(13) -0.0018(15)
P4 0.0374(18) 0.0428(18) 0.0276(15) -0.0065(14) 0.0016(13) -0.0011(16)
O5 0.037(5) 0.027(4) 0.030(4) 0.002(3) -0.004(3) 0.001(3)
O7 0.032(4) 0.034(4) 0.030(4) -0.001(3) 0.001(3) 0.001(4)
O8 0.036(5) 0.037(4) 0.026(4) 0.001(3) 0.000(3) 0.004(4)
O6 0.034(4) 0.034(4) 0.028(4) -0.001(3) 0.000(3) -0.001(4)
N3 0.050(6) 0.041(5) 0.014(4) 0.000(4) -0.005(4) 0.009(5)
N4 0.032(5) 0.037(5) 0.038(5) -0.014(4) 0.003(4) 0.002(5)
C73 0.028(6) 0.057(8) 0.009(5) -0.005(5) -0.012(4) 0.000(6)
C74 0.048(8) 0.058(8) 0.027(6) -0.014(6) -0.013(6) 0.007(7)
C75 0.037(8) 0.057(8) 0.042(7) -0.015(6) -0.012(6) -0.006(6)
C76 0.037(8) 0.084(10) 0.044(7) -0.014(7) -0.010(6) 0.009(7)
C77 0.054(9) 0.035(7) 0.046(7) -0.018(6) -0.020(7) 0.017(7)
C78 0.048(8) 0.032(7) 0.044(7) 0.001(5) -0.018(6) 0.007(6)
C79 0.048(7) 0.042(7) 0.017(5) -0.004(5) -0.005(5) 0.009(6)
C80 0.068(9) 0.036(6) 0.031(6) -0.001(5) -0.006(6) 0.001(6)
C81 0.038(7) 0.037(7) 0.023(6) -0.010(5) 0.003(5) -0.001(6)
C82 0.054(8) 0.059(7) 0.023(6) -0.015(5) 0.009(5) 0.010(6)
C83 0.039(7) 0.037(7) 0.034(7) -0.010(5) -0.010(6) 0.004(6)
C84 0.064(9) 0.042(7) 0.038(7) 0.004(6) 0.001(6) -0.015(7)
C85 0.052(9) 0.065(8) 0.038(7) -0.017(7) -0.007(6) -0.003(7)
C86 0.057(9) 0.045(7) 0.050(8) -0.009(6) -0.002(7) -0.006(7)
C87 0.062(9) 0.041(7) 0.052(8) 0.018(6) 0.009(7) 0.001(7)
C88 0.050(8) 0.045(7) 0.034(7) -0.001(6) 0.003(6) -0.011(7)
C89 0.036(8) 0.027(6) 0.028(6) -0.013(5) 0.005(5) 0.005(5)
C90 0.036(7) 0.034(6) 0.033(6) -0.004(5) 0.005(6) 0.007(5)
C91 0.058(9) 0.022(6) 0.030(6) -0.001(5) 0.004(6) 0.009(6)
C92 0.042(8) 0.020(6) 0.036(7) -0.009(5) -0.001(6) 0.007(5)
C93 0.069(9) 0.029(6) 0.026(6) 0.004(5) -0.004(6) 0.010(7)
C94 0.055(9) 0.055(8) 0.046(8) -0.011(7) -0.024(7) 0.011(7)
C95 0.053(8) 0.034(7) 0.052(8) -0.006(6) -0.003(7) -0.012(6)
C96 0.056(9) 0.043(7) 0.031(7) -0.011(5) -0.006(6) 0.001(7)
C97 0.038(7) 0.033(6) 0.027(6) -0.010(5) -0.004(5) -0.001(6)
C98 0.033(7) 0.016(6) 0.043(7) -0.008(5) -0.002(6) 0.004(5)
C99 0.031(7) 0.034(6) 0.021(6) -0.010(5) -0.002(5) -0.003(5)
C100 0.039(7) 0.036(7) 0.029(6) 0.000(5) 0.001(5) 0.004(6)
C101 0.042(8) 0.067(9) 0.028(6) -0.024(6) -0.003(6) -0.004(7)
C102 0.053(9) 0.065(9) 0.048(8) -0.023(7) -0.002(7) 0.010(7)
C103 0.042(9) 0.083(10) 0.061(9) -0.026(8) 0.015(7) 0.000(8)
C104 0.042(8) 0.074(9) 0.041(7) -0.019(7) 0.013(6) -0.007(7)
C105 0.044(8) 0.043(7) 0.030(7) -0.008(6) 0.002(6) -0.002(6)
C106 0.055(9) 0.062(9) 0.028(6) -0.003(6) 0.007(6) -0.021(7)
C107 0.054(8) 0.033(6) 0.030(6) 0.006(5) -0.001(6) -0.008(6)
C108 0.036(7) 0.036(6) 0.027(6) -0.009(5) 0.003(5) -0.007(6)
C109 0.052(9) 0.024(6) 0.051(8) -0.011(6) 0.014(6) -0.014(6)
C110 0.058(9) 0.042(7) 0.059(9) -0.022(7) 0.011(7) -0.017(7)
C111 0.087(12) 0.058(9) 0.049(9) 0.000(7) 0.008(8) -0.006(8)
C112 0.092(12) 0.057(9) 0.053(9) 0.012(7) 0.013(8) 0.001(9)
C113 0.086(11) 0.044(8) 0.064(9) 0.010(7) 0.007(9) 0.007(7)
C114 0.067(10) 0.041(8) 0.058(9) -0.012(7) 0.020(7) -0.010(7)
C115 0.052(8) 0.051(7) 0.022(6) -0.021(6) 0.003(5) -0.012(7)
C116 0.055(9) 0.089(10) 0.046(8) -0.009(7) 0.006(6) -0.013(8)
C117 0.036(7) 0.064(8) 0.031(6) 0.006(6) 0.001(5) 0.010(6)
C118 0.051(9) 0.054(8) 0.071(9) -0.007(7) -0.003(7) 0.018(7)
C119 0.046(8) 0.028(7) 0.024(6) -0.002(5) -0.001(5) -0.004(6)
C120 0.063(9) 0.050(8) 0.040(7) 0.005(6) -0.007(6) 0.003(7)
C121 0.104(12) 0.048(8) 0.060(9) -0.014(7) -0.005(9) -0.018(9)
C122 0.057(9) 0.071(10) 0.038(7) -0.013(7) -0.009(6) -0.029(8)
C123 0.039(8) 0.045(8) 0.043(7) -0.007(6) -0.001(6) -0.006(6)
C124 0.061(9) 0.039(7) 0.023(6) -0.007(5) 0.008(6) -0.007(7)
C125 0.044(7) 0.028(6) 0.018(5) 0.002(5) -0.002(5) 0.004(6)
C126 0.045(7) 0.030(6) 0.034(6) -0.005(5) 0.002(5) -0.007(6)
C127 0.055(8) 0.034(7) 0.023(6) 0.005(5) -0.004(6) 0.007(6)
C128 0.040(7) 0.032(7) 0.021(6) -0.004(5) -0.010(5) 0.001(6)
C129 0.057(9) 0.041(7) 0.033(7) 0.008(6) 0.007(6) 0.003(6)
C130 0.060(9) 0.053(8) 0.044(7) -0.009(6) -0.011(6) 0.002(7)
C131 0.061(9) 0.040(7) 0.037(7) -0.001(6) 0.000(6) 0.006(7)
C132 0.049(8) 0.038(7) 0.023(6) -0.005(5) 0.006(5) -0.003(6)
C133 0.040(7) 0.036(7) 0.028(6) -0.002(5) 0.000(5) 0.007(6)
C134 0.037(7) 0.033(7) 0.023(6) 0.000(5) 0.001(5) 0.006(6)
C135 0.055(9) 0.020(6) 0.032(6) -0.010(5) -0.008(6) -0.001(6)
C136 0.045(8) 0.031(6) 0.025(6) 0.002(5) -0.001(6) -0.006(6)
C137 0.062(9) 0.035(7) 0.027(6) -0.004(5) 0.000(6) -0.010(6)
C138 0.062(10) 0.065(9) 0.060(9) -0.004(8) 0.015(8) -0.016(8)
C139 0.107(14) 0.059(9) 0.053(9) -0.010(7) 0.023(9) -0.018(9)
C140 0.067(10) 0.054(8) 0.046(8) 0.009(6) 0.007(8) -0.010(8)
C141 0.067(10) 0.031(7) 0.037(7) -0.005(6) -0.011(7) -0.019(7)
C142 0.073(10) 0.048(8) 0.023(6) 0.006(6) -0.004(7) -0.009(7)
C143 0.065(9) 0.043(7) 0.036(7) 0.000(6) -0.022(7) 0.012(7)
C144 0.039(8) 0.022(6) 0.034(7) -0.008(5) -0.010(6) -0.011(5)
Sb1 0.0587(7) 0.1384(10) 0.0730(7) 0.0351(7) -0.0119(5) -0.0107(7)
F1 0.098(9) 0.44(2) 0.098(7) 0.091(10) 0.011(6) -0.032(11)
F2 0.48(3) 0.068(8) 0.43(3) -0.068(11) 0.06(2) -0.009(13)
F3 0.080(8) 0.45(2) 0.134(9) 0.037(11) -0.017(7) 0.021(11)
F4 0.139(10) 0.43(2) 0.073(7) 0.076(9) 0.025(6) 0.054(12)
F5 0.246(17) 0.123(9) 0.299(17) -0.019(10) -0.051(13) -0.045(10)
F6 0.072(7) 0.276(13) 0.098(6) 0.038(7) -0.025(5) -0.005(8)
F21 0.253(15) 0.048(5) 0.202(11) -0.011(6) 0.004(10) 0.010(7)
F22 0.179(14) 0.35(2) 0.179(12) -0.064(13) -0.117(11) 0.126(15)
Sb2 0.106(4) 0.0465(16) 0.0974(18) -0.0058(12) -0.013(2) 0.011(2)
F23 0.053(13) 0.62(6) 0.088(13) 0.17(2) 0.059(10) 0.05(2)
F24 0.143(18) 0.166(18) 0.126(15) -0.022(12) -0.029(13) 0.026(15)
F25 0.136(17) 0.053(9) 0.110(12) -0.050(8) 0.011(13) 0.008(10)
F26 0.25(3) 0.046(9) 0.20(2) 0.031(11) 0.009(17) -0.008(12)
Sb2A 0.122(6) 0.048(2) 0.104(4) -0.015(2) -0.054(4) 0.017(3)
F24A 0.13(2) 0.072(15) 0.17(2) -0.020(14) -0.070(18) 0.004(14)
F25A 0.17(3) 0.090(18) 0.100(18) -0.014(14) -0.01(2) 0.01(2)
C1S 0.138(15) 0.045(9) 0.093(11) -0.011(8) 0.019(10) 0.010(9)
O1S 0.149(11) 0.104(8) 0.070(6) -0.016(6) -0.013(6) 0.011(8)
C2S 0.14(2) 0.40(4) 0.17(2) -0.13(3) -0.064(18) 0.09(3)
O2S 0.144(13) 0.106(9) 0.111(9) -0.013(8) 0.030(8) -0.021(9)
C3S 0.136(19) 0.21(2) 0.164(18) -0.143(17) 0.032(14) -0.081(16)
O3S 0.120(11) 0.114(9) 0.172(12) -0.033(9) 0.004(9) -0.019(8)
C4S 0.147(18) 0.087(12) 0.142(15) -0.038(12) -0.063(14) 0.019(12)
O4S 0.201(15) 0.096(8) 0.110(9) 0.012(7) 0.002(9) 0.020(9)
C5S 0.26(5) 0.33(6) 0.51(6) 0.17(5) 0.01(5) -0.10(4)
O5S 0.46(7) 0.24(3) 1.9(2) -0.36(7) -0.36(10) -0.02(3)
O6S 0.21(5) 0.25(6) 0.33(7) 0.09(5) 0.05(5) 0.13(4)
C6S 0.06(3) 0.022(17) 0.13(3) -0.007(18) 0.03(2) 0.004(17)
O7S 0.34(3) 0.25(2) 0.32(3) 0.06(2) -0.08(3) 0.03(2)
C7S 0.34(4) 0.146(19) 0.095(15) 0.059(14) -0.07(2) -0.03(2)

loop_
_atom_type_symbol
_atom_type_description
_atom_type_scat_dispersion_real
_atom_type_scat_dispersion_imag
_atom_type_scat_source
C C 0.0033 0.0016 'International Tables Vol C Tables 4.2.6.8 and 6.1.1.4'
H H 0.0000 0.0000 'International Tables Vol C Tables 4.2.6.8 and 6.1.1.4'
N N 0.0061 0.0033 'International Tables Vol C Tables 4.2.6.8 and 6.1.1.4'
O O 0.0106 0.0060 'International Tables Vol C Tables 4.2.6.8 and 6.1.1.4'
F F 0.0171 0.0103 'International Tables Vol C Tables 4.2.6.8 and 6.1.1.4'
P P 0.1023 0.0942 'International Tables Vol C Tables 4.2.6.8 and 6.1.1.4'
Rh Rh -1.1178 0.9187 'International Tables Vol C Tables 4.2.6.8 and 6.1.1.4'
Sb Sb -0.5866 1.5461 'International Tables Vol C Tables 4.2.6.8 and 6.1.1.4'

loop_
_geom_angle_atom_site_label_1
_geom_angle_atom_site_label_2
_geom_angle_atom_site_label_3
_geom_angle
P1 Rh1 C1 81.9(3)
P1 Rh1 P2 98.03(11)
C1 Rh1 P2 158.7(3)
P1 Rh1 C2 89.1(3)
C1 Rh1 C2 37.5(4)
P2 Rh1 C2 163.1(3)
P1 Rh1 C6 108.5(3)
C1 Rh1 C6 36.4(3)
P2 Rh1 C6 126.9(3)
C2 Rh1 C6 64.0(4)
P1 Rh1 C4 150.6(3)
C1 Rh1 C4 75.9(4)
P2 Rh1 C4 109.7(3)
C2 Rh1 C4 61.6(4)
C6 Rh1 C4 62.4(4)
P1 Rh1 C3 118.3(3)
C1 Rh1 C3 64.9(4)
P2 Rh1 C3 131.0(3)
C2 Rh1 C3 34.3(3)
C6 Rh1 C3 73.5(4)
C4 Rh1 C3 33.7(4)
P1 Rh1 C5 142.6(3)
C1 Rh1 C5 63.8(4)
P2 Rh1 C5 108.5(3)
C2 Rh1 C5 73.2(4)
C6 Rh1 C5 34.1(4)
C4 Rh1 C5 34.9(4)
C3 Rh1 C5 61.4(4)
O1 P1 N1 111.7(4)
O1 P1 O2 101.4(3)
N1 P1 O2 98.4(4)
O1 P1 Rh1 117.0(2)
N1 P1 Rh1 107.3(3)
O2 P1 Rh1 119.5(2)
O4 P2 O3 102.5(4)
O4 P2 N2 108.2(4)
O3 P2 N2 96.7(4)
O4 P2 Rh1 112.6(3)
O3 P2 Rh1 111.8(3)
N2 P2 Rh1 122.2(3)
C17 O1 P1 121.2(5)
C36 O2 P1 117.8(6)
C53 O3 P2 116.7(5)
C72 O4 P2 126.3(6)
C9 N1 C7 116.4(8)
C9 N1 P1 126.3(7)
C7 N1 P1 117.1(6)
C43 N2 C45 118.2(7)
C43 N2 P2 115.1(7)
C45 N2 P2 125.2(6)
C6 C1 C2 117.0(10)
C6 C1 C7 124.1(10)
C2 C1 C7 118.7(9)
C6 C1 Rh1 77.2(6)
C2 C1 Rh1 73.3(6)
C7 C1 Rh1 114.7(7)
C3 C2 C1 123.0(10)
C3 C2 Rh1 78.5(7)
C1 C2 Rh1 69.2(6)
C2 C3 C4 118.3(12)
C2 C3 Rh1 67.2(6)
C4 C3 Rh1 72.2(7)
C3 C4 C5 121.0(11)
C3 C4 Rh1 74.1(7)
C5 C4 Rh1 74.0(6)
C6 C5 C4 119.4(10)
C6 C5 Rh1 70.2(6)
C4 C5 Rh1 71.1(7)
C5 C6 C1 120.3(11)
C5 C6 Rh1 75.7(7)
C1 C6 Rh1 66.5(6)
N1 C7 C1 108.5(8)
N1 C7 C8 110.6(9)
C1 C7 C8 112.7(9)
N1 C9 C11 110.2(8)
N1 C9 C10 113.0(8)
C11 C9 C10 113.2(9)
C12 C11 C16 118.6(10)
C12 C11 C9 122.1(10)
C16 C11 C9 119.2(10)
C11 C12 C13 118.9(11)
C14 C13 C12 122.0(12)
C13 C14 C15 119.3(12)
C14 C15 C16 120.3(11)
C15 C16 C11 120.8(11)
C26 C17 C18 125.3(9)
C26 C17 O1 119.0(8)
C18 C17 O1 115.7(8)
C19 C18 C17 117.8(10)
C18 C19 C20 120.2(9)
C19 C20 C25 120.3(9)
C19 C20 C21 122.4(10)
C25 C20 C21 117.2(10)
C22 C21 C20 121.7(10)
C21 C22 C23 121.4(10)
C24 C23 C22 120.7(10)
C23 C24 C25 120.3(9)
C20 C25 C26 119.2(9)
C20 C25 C24 118.5(9)
C26 C25 C24 122.1(8)
C17 C26 C25 116.7(8)
C17 C26 C27 122.0(8)
C25 C26 C27 121.3(8)
C36 C27 C28 117.7(9)
C36 C27 C26 118.3(10)
C28 C27 C26 123.9(9)
C29 C28 C33 118.4(10)
C29 C28 C27 121.9(9)
C33 C28 C27 119.6(10)
C30 C29 C28 120.8(10)
C29 C30 C31 121.3(11)
C32 C31 C30 119.1(11)
C31 C32 C33 120.9(10)
C32 C33 C28 119.4(10)
C32 C33 C34 120.9(10)
C28 C33 C34 119.6(10)
C35 C34 C33 120.1(10)
C34 C35 C36 119.9(11)
C27 C36 O2 120.6(9)
C27 C36 C35 122.8(11)
O2 C36 C35 116.6(10)
C38 C37 C42 118.8(14)
C38 C37 C43 117.7(12)
C42 C37 C43 123.1(14)
C37 C38 C39 120.1(14)
C38 C39 C40 122.2(16)
C41 C40 C39 115.7(16)
C42 C41 C40 122.8(16)
C41 C42 C37 120.3(16)
N2 C43 C44 110.4(11)
N2 C43 C37 111.6(10)
C44 C43 C37 111.6(11)
N2 C45 C47 112.8(8)
N2 C45 C46 110.9(9)
C47 C45 C46 114.3(9)
C48 C47 C52 117.1(11)
C48 C47 C45 118.6(10)
C52 C47 C45 124.1(12)
C49 C48 C47 120.7(11)
C50 C49 C48 120.2(12)
C51 C50 C49 119.6(12)
C52 C51 C50 121.6(13)
C51 C52 C47 120.5(13)
C62 C53 C54 124.5(10)
C62 C53 O3 118.0(10)
C54 C53 O3 117.6(9)
C55 C54 C53 118.9(10)
C54 C55 C56 120.7(11)
C55 C56 C57 120.1(11)
C55 C56 C61 120.0(10)
C57 C56 C61 119.8(11)
C58 C57 C56 119.3(12)
C57 C58 C59 121.8(11)
C60 C59 C58 118.0(12)
C59 C60 C61 123.3(11)
C60 C61 C56 117.8(10)
C60 C61 C62 123.1(10)
C56 C61 C62 119.1(10)
C53 C62 C61 116.3(10)
C53 C62 C63 121.4(9)
C61 C62 C63 122.3(10)
C72 C63 C64 115.9(9)
C72 C63 C62 122.7(10)
C64 C63 C62 121.4(9)
C65 C64 C69 118.3(10)
C65 C64 C63 122.0(10)
C69 C64 C63 119.5(9)
C66 C65 C64 121.0(11)
C65 C66 C67 121.0(11)
C68 C67 C66 121.6(11)
C67 C68 C69 119.0(11)
C70 C69 C64 118.9(10)
C70 C69 C68 122.2(11)
C64 C69 C68 118.9(10)
C71 C70 C69 122.6(10)
C70 C71 C72 120.0(10)
C71 C72 C63 122.7(10)
C71 C72 O4 117.9(9)
C63 C72 O4 119.3(9)
P3 Rh2 P4 96.39(10)
P3 Rh2 C73 82.4(3)
P4 Rh2 C73 163.1(3)
P3 Rh2 C74 92.4(3)
P4 Rh2 C74 160.2(3)
C73 Rh2 C74 36.1(3)
P3 Rh2 C78 105.7(3)
P4 Rh2 C78 129.5(3)
C73 Rh2 C78 36.9(3)
C74 Rh2 C78 64.1(4)
P3 Rh2 C76 154.0(3)
P4 Rh2 C76 108.9(3)
C73 Rh2 C76 75.3(4)
C74 Rh2 C76 61.7(4)
C78 Rh2 C76 62.9(4)
P3 Rh2 C77 140.9(3)
P4 Rh2 C77 109.3(3)
C73 Rh2 C77 64.4(4)
C74 Rh2 C77 73.3(4)
C78 Rh2 C77 35.2(4)
C76 Rh2 C77 34.3(4)
P3 Rh2 C75 122.9(3)
P4 Rh2 C75 128.7(3)
C73 Rh2 C75 63.7(4)
C74 Rh2 C75 34.4(3)
C78 Rh2 C75 73.9(4)
C76 Rh2 C75 33.7(4)
C77 Rh2 C75 61.0(4)
O6 P3 O5 102.2(3)
O6 P3 N3 111.1(4)
O5 P3 N3 97.6(4)
O6 P3 Rh2 114.5(3)
O5 P3 Rh2 124.1(3)
N3 P3 Rh2 106.1(3)
O8 P4 O7 102.0(4)
O8 P4 N4 96.5(4)
O7 P4 N4 110.0(4)
O8 P4 Rh2 115.6(2)
O7 P4 Rh2 110.6(2)
N4 P4 Rh2 120.1(3)
C89 O5 P3 123.0(6)
C125 O7 P4 124.6(6)
C144 O8 P4 116.4(6)
C108 O6 P3 118.8(6)
C79 N3 C81 117.7(7)
C79 N3 P3 117.8(6)
C81 N3 P3 124.3(6)
C117 N4 C115 114.6(8)
C117 N4 P4 126.7(7)
C115 N4 P4 117.6(6)
C74 C73 C78 119.2(10)
C74 C73 C79 120.1(10)
C78 C73 C79 120.5(10)
C74 C73 Rh2 74.7(5)
C78 C73 Rh2 76.2(5)
C79 C73 Rh2 114.9(6)
C73 C74 C75 122.6(10)
C73 C74 Rh2 69.2(5)
C75 C74 Rh2 77.9(6)
C76 C75 C74 117.7(11)
C76 C75 Rh2 70.8(6)
C74 C75 Rh2 67.6(6)
C75 C76 C77 122.2(11)
C75 C76 Rh2 75.5(7)
C77 C76 Rh2 73.9(7)
C76 C77 C78 120.2(10)
C76 C77 Rh2 71.9(6)
C78 C77 Rh2 70.7(6)
C77 C78 C73 117.2(10)
C77 C78 Rh2 74.1(6)
C73 C78 Rh2 66.9(5)
N3 C79 C73 107.7(7)
N3 C79 C80 111.7(9)
C73 C79 C80 113.0(8)
C83 C81 N3 109.5(8)
C83 C81 C82 113.8(8)
N3 C81 C82 111.3(8)
C84 C83 C88 118.2(10)
C84 C83 C81 122.7(10)
C88 C83 C81 119.2(9)
C85 C84 C83 120.5(10)
C84 C85 C86 121.7(10)
C87 C86 C85 117.7(11)
C88 C87 C86 121.6(10)
C87 C88 C83 120.2(10)
C98 C89 O5 120.6(9)
C98 C89 C90 123.9(10)
O5 C89 C90 115.3(9)
C91 C90 C89 117.3(10)
C90 C91 C92 122.6(10)
C91 C92 C93 121.4(10)
C91 C92 C97 119.2(9)
C93 C92 C97 119.1(10)
C94 C93 C92 120.4(10)
C93 C94 C95 121.0(10)
C96 C95 C94 119.4(11)
C97 C96 C95 121.2(10)
C96 C97 C92 118.8(9)
C96 C97 C98 122.3(10)
C92 C97 C98 118.9(10)
C89 C98 C97 117.1(9)
C89 C98 C99 122.0(9)
C97 C98 C99 120.9(9)
C108 C99 C100 116.6(9)
C108 C99 C98 119.2(9)
C100 C99 C98 124.2(9)
C99 C100 C105 122.5(10)
C99 C100 C101 120.8(10)
C105 C100 C101 116.7(10)
C102 C101 C100 120.5(11)
C101 C102 C103 121.3(12)
C104 C103 C102 119.3(12)
C103 C104 C105 121.3(12)
C106 C105 C104 122.1(11)
C106 C105 C100 117.2(10)
C104 C105 C100 120.7(11)
C107 C106 C105 121.9(10)
C106 C107 C108 118.7(10)
C99 C108 O6 120.5(9)
C99 C108 C107 122.7(10)
O6 C108 C107 116.7(9)
C110 C109 C114 118.6(11)
C110 C109 C115 122.1(11)
C114 C109 C115 119.3(10)
C111 C110 C109 119.8(13)
C112 C111 C110 122.0(13)
C111 C112 C113 120.4(13)
C112 C113 C114 117.0(13)
C109 C114 C113 122.0(12)
C116 C115 N4 114.5(10)
C116 C115 C109 113.8(9)
N4 C115 C109 110.0(8)
N4 C117 C118 112.3(8)
N4 C117 C119 111.6(8)
C118 C117 C119 114.9(9)
C124 C119 C120 117.0(10)
C124 C119 C117 121.3(9)
C120 C119 C117 121.5(10)
C121 C120 C119 119.1(11)
C120 C121 C122 122.5(11)
C123 C122 C121 117.3(10)
C124 C123 C122 119.7(11)
C123 C124 C119 124.4(10)
C134 C125 C126 122.9(9)
C134 C125 O7 120.7(8)
C126 C125 O7 116.2(8)
C127 C126 C125 119.8(10)
C126 C127 C128 121.6(9)
C133 C128 C127 118.7(9)
C133 C128 C129 119.7(9)
C127 C128 C129 121.6(9)
C130 C129 C128 120.2(10)
C129 C130 C131 120.0(11)
C132 C131 C130 120.8(10)
C131 C132 C133 121.4(10)
C128 C133 C132 117.6(9)
C128 C133 C134 119.8(9)
C132 C133 C134 122.5(9)
C125 C134 C133 116.7(9)
C125 C134 C135 122.2(9)
C133 C134 C135 121.1(9)
C144 C135 C136 117.9(9)
C144 C135 C134 119.9(10)
C136 C135 C134 122.1(10)
C137 C136 C141 117.9(10)
C137 C136 C135 123.2(9)
C141 C136 C135 118.9(10)
C138 C137 C136 121.8(11)
C137 C138 C139 118.4(13)
C140 C139 C138 122.4(13)
C139 C140 C141 120.7(12)
C142 C141 C140 121.1(11)
C142 C141 C136 120.2(11)
C140 C141 C136 118.8(12)
C143 C142 C141 120.8(11)
C142 C143 C144 119.6(11)
C135 C144 O8 119.1(9)
C135 C144 C143 122.2(11)
O8 C144 C143 118.6(10)
F2 Sb1 F6 94.1(8)
F2 Sb1 F3 93.6(9)
F6 Sb1 F3 172.2(7)
F2 Sb1 F1 94.9(8)
F6 Sb1 F1 91.3(4)
F3 Sb1 F1 89.0(5)
F2 Sb1 F4 90.8(8)
F6 Sb1 F4 88.7(5)
F3 Sb1 F4 90.3(5)
F1 Sb1 F4 174.3(7)
F2 Sb1 F5 175.8(8)
F6 Sb1 F5 88.7(6)
F3 Sb1 F5 83.5(7)
F1 Sb1 F5 88.2(7)
F4 Sb1 F5 86.1(7)
Sb2A F21 Sb2 26.7(4)
Sb2A F22 Sb2 30.5(4)
F23 Sb2 F26 76.3(13)
F23 Sb2 F22 95.0(8)
F26 Sb2 F22 77.9(9)
F23 Sb2 F24 83.9(9)
F26 Sb2 F24 89.6(11)
F22 Sb2 F24 167.4(10)
F23 Sb2 F25 163.1(14)
F26 Sb2 F25 89.0(9)
F22 Sb2 F25 89.9(7)
F24 Sb2 F25 87.7(8)
F23 Sb2 F21 106.4(13)
F26 Sb2 F21 169.0(9)
F22 Sb2 F21 112.1(8)
F24 Sb2 F21 80.2(7)
F25 Sb2 F21 86.5(6)
F22 Sb2A F21 162.5(8)
F22 Sb2A F24A 75.1(9)
F21 Sb2A F24A 90.4(9)
F22 Sb2A F25A 93.4(10)
F21 Sb2A F25A 96.1(10)
F24A Sb2A F25A 89.4(13)
F22 Sb2A F26A 100.8(15)
F21 Sb2A F26A 94.1(14)
F24A Sb2A F26A 175.1(15)
F25A Sb2A F26A 88.3(15)
F22 Sb2A F23A 84.9(7)
F21 Sb2A F23A 86.6(6)
F24A Sb2A F23A 93.9(9)
F25A Sb2A F23A 175.7(11)
F26A Sb2A F23A 88.2(14)

loop_
_geom_bond_atom_site_label_1
_geom_bond_atom_site_label_2
_geom_bond_distance
Rh1 P1 2.177(3)
Rh1 C1 2.198(10)
Rh1 P2 2.217(3)
Rh1 C2 2.252(11)
Rh1 C6 2.338(11)
Rh1 C4 2.370(11)
Rh1 C3 2.394(12)
Rh1 C5 2.408(11)
P1 O1 1.610(7)
P1 N1 1.641(8)
P1 O2 1.645(6)
P2 O4 1.607(7)
P2 O3 1.615(7)
P2 N2 1.682(8)
O1 C17 1.425(10)
O2 C36 1.389(12)
O3 C53 1.417(11)
O4 C72 1.417(11)
N1 C9 1.485(11)
N1 C7 1.501(12)
N2 C43 1.496(13)
N2 C45 1.516(11)
C1 C6 1.421(13)
C1 C2 1.430(14)
C1 C7 1.504(13)
C2 C3 1.378(14)
C3 C4 1.383(15)
C4 C5 1.432(15)
C5 C6 1.392(15)
C7 C8 1.526(14)
C9 C11 1.529(14)
C9 C10 1.547(13)
C11 C12 1.392(14)
C11 C16 1.399(13)
C12 C13 1.404(15)
C13 C14 1.358(14)
C14 C15 1.376(16)
C15 C16 1.387(15)
C17 C26 1.364(12)
C17 C18 1.410(12)
C18 C19 1.390(13)
C19 C20 1.407(14)
C20 C25 1.435(12)
C20 C21 1.446(14)
C21 C22 1.327(14)
C22 C23 1.404(14)
C23 C24 1.356(12)
C24 C25 1.449(13)
C25 C26 1.441(12)
C26 C27 1.479(12)
C27 C36 1.345(14)
C27 C28 1.449(14)
C28 C29 1.414(14)
C28 C33 1.421(12)
C29 C30 1.358(14)
C30 C31 1.400(13)
C31 C32 1.388(15)
C32 C33 1.398(14)
C33 C34 1.424(14)
C34 C35 1.346(14)
C35 C36 1.442(12)
C37 C38 1.366(18)
C37 C42 1.375(15)
C37 C43 1.547(17)
C38 C39 1.369(19)
C39 C40 1.384(18)
C40 C41 1.38(2)
C41 C42 1.35(2)
C43 C44 1.546(16)
C45 C47 1.517(14)
C45 C46 1.538(14)
C47 C48 1.398(15)
C47 C52 1.426(15)
C48 C49 1.386(15)
C49 C50 1.386(16)
C50 C51 1.363(17)
C51 C52 1.359(16)
C53 C62 1.358(14)
C53 C54 1.401(14)
C54 C55 1.371(13)
C55 C56 1.387(14)
C56 C57 1.425(14)
C56 C61 1.434(14)
C57 C58 1.377(16)
C58 C59 1.418(16)
C59 C60 1.382(13)
C60 C61 1.390(14)
C61 C62 1.456(13)
C62 C63 1.478(14)
C63 C72 1.398(13)
C63 C64 1.451(14)
C64 C65 1.423(13)
C64 C69 1.424(14)
C65 C66 1.357(14)
C66 C67 1.388(15)
C67 C68 1.363(14)
C68 C69 1.453(14)
C69 C70 1.359(13)
C70 C71 1.349(14)
C71 C72 1.367(14)
Rh2 P3 2.172(3)
Rh2 P4 2.208(3)
Rh2 C73 2.210(8)
Rh2 C74 2.280(10)
Rh2 C78 2.334(9)
Rh2 C76 2.352(11)
Rh2 C77 2.377(10)
Rh2 C75 2.411(10)
P3 O6 1.622(7)
P3 O5 1.628(6)
P3 N3 1.671(7)
P4 O8 1.618(7)
P4 O7 1.628(7)
P4 N4 1.650(8)
O5 C89 1.408(11)
O7 C125 1.411(11)
O8 C144 1.391(11)
O6 C108 1.404(11)
N3 C79 1.479(11)
N3 C81 1.521(11)
N4 C117 1.498(12)
N4 C115 1.504(12)
C73 C74 1.393(14)
C73 C78 1.444(13)
C73 C79 1.525(13)
C74 C75 1.394(14)
C75 C76 1.381(15)
C76 C77 1.394(15)
C77 C78 1.426(15)
C79 C80 1.527(13)
C81 C83 1.511(13)
C81 C82 1.530(13)
C83 C84 1.392(13)
C83 C88 1.415(14)
C84 C85 1.377(14)
C85 C86 1.393(15)
C86 C87 1.391(14)
C87 C88 1.373(14)
C89 C98 1.347(13)
C89 C90 1.431(13)
C90 C91 1.346(12)
C91 C92 1.385(14)
C92 C93 1.414(13)
C92 C97 1.429(13)
C93 C94 1.357(15)
C94 C95 1.398(15)
C95 C96 1.396(13)
C96 C97 1.381(14)
C97 C98 1.439(13)
C98 C99 1.492(13)
C99 C108 1.379(13)
C99 C100 1.402(13)
C100 C105 1.420(14)
C100 C101 1.437(14)
C101 C102 1.372(15)
C102 C103 1.417(15)
C103 C104 1.345(15)
C104 C105 1.412(15)
C105 C106 1.411(14)
C106 C107 1.359(15)
C107 C108 1.422(13)
C109 C110 1.372(14)
C109 C114 1.381(15)
C109 C115 1.531(14)
C110 C111 1.362(15)
C111 C112 1.352(17)
C112 C113 1.391(16)
C113 C114 1.395(15)
C115 C116 1.484(14)
C117 C118 1.522(13)
C117 C119 1.534(13)
C119 C124 1.363(13)
C119 C120 1.391(13)
C120 C121 1.388(15)
C121 C122 1.388(15)
C122 C123 1.374(14)
C123 C124 1.360(13)
C125 C134 1.367(13)
C125 C126 1.403(12)
C126 C127 1.325(13)
C127 C128 1.410(13)
C128 C133 1.408(12)
C128 C129 1.418(13)
C129 C130 1.372(14)
C130 C131 1.399(13)
C131 C132 1.342(13)
C132 C133 1.431(13)
C133 C134 1.444(13)
C134 C135 1.488(12)
C135 C144 1.376(14)
C135 C136 1.459(14)
C136 C137 1.415(14)
C136 C141 1.423(13)
C137 C138 1.357(15)
C138 C139 1.400(16)
C139 C140 1.331(17)
C140 C141 1.402(16)
C141 C142 1.401(16)
C142 C143 1.376(15)
C143 C144 1.415(13)
Sb1 F2 1.673(11)
Sb1 F6 1.797(9)
Sb1 F3 1.806(10)
Sb1 F1 1.818(9)
Sb1 F4 1.820(9)
Sb1 F5 1.973(11)
F21 Sb2A 1.605(11)
F21 Sb2 1.993(11)
F22 Sb2A 1.575(13)
F22 Sb2 1.794(11)
Sb2 F23 1.61(3)
Sb2 F26 1.744(16)
Sb2 F24 1.83(2)
Sb2 F25 1.870(15)
Sb2A F24A 1.80(3)
Sb2A F25A 1.83(3)
Sb2A F26A 1.93(5)
Sb2A F23A 2.014(17)
C1S O1S 1.435(14)
C2S O2S 1.40(3)
C3S O3S 1.433(16)
C4S O4S 1.419(16)
C5S O5S 1.50(2)
O6S C6S 1.41(6)
O7S C7S 1.33(2)

loop_
_geom_torsion_atom_site_label_1
_geom_torsion_atom_site_label_2
_geom_torsion_atom_site_label_3
_geom_torsion_atom_site_label_4
_geom_torsion
C1 Rh1 P1 O1 122.6(4)
P2 Rh1 P1 O1 -35.8(3)
C2 Rh1 P1 O1 159.6(4)
C6 Rh1 P1 O1 97.5(4)
C4 Rh1 P1 O1 163.8(7)
C3 Rh1 P1 O1 178.3(4)
C5 Rh1 P1 O1 99.4(6)
C1 Rh1 P1 N1 -3.8(4)
P2 Rh1 P1 N1 -162.2(3)
C2 Rh1 P1 N1 33.1(4)
C6 Rh1 P1 N1 -28.9(4)
C4 Rh1 P1 N1 37.4(8)
C3 Rh1 P1 N1 51.9(5)
C5 Rh1 P1 N1 -27.0(6)
C1 Rh1 P1 O2 -114.4(4)
P2 Rh1 P1 O2 87.1(3)
C2 Rh1 P1 O2 -77.5(4)
C6 Rh1 P1 O2 -139.6(4)
C4 Rh1 P1 O2 -73.2(8)
C3 Rh1 P1 O2 -58.7(5)
C5 Rh1 P1 O2 -137.6(6)
P1 Rh1 P2 O4 -3.2(3)
C1 Rh1 P2 O4 -91.5(8)
C2 Rh1 P2 O4 110.9(10)
C6 Rh1 P2 O4 -123.6(5)
C4 Rh1 P2 O4 166.7(4)
C3 Rh1 P2 O4 136.0(5)
C5 Rh1 P2 O4 -156.3(5)
P1 Rh1 P2 O3 111.6(3)
C1 Rh1 P2 O3 23.3(8)
C2 Rh1 P2 O3 -134.4(9)
C6 Rh1 P2 O3 -8.8(5)
C4 Rh1 P2 O3 -78.5(4)
C3 Rh1 P2 O3 -109.3(5)
C5 Rh1 P2 O3 -41.6(5)
P1 Rh1 P2 N2 -134.7(4)
C1 Rh1 P2 N2 137.0(8)
C2 Rh1 P2 N2 -20.7(10)
C6 Rh1 P2 N2 104.9(5)
C4 Rh1 P2 N2 35.2(5)
C3 Rh1 P2 N2 4.4(6)
C5 Rh1 P2 N2 72.1(5)
N1 P1 O1 C17 -63.7(7)
O2 P1 O1 C17 40.2(7)
Rh1 P1 O1 C17 172.1(6)
O1 P1 O2 C36 49.4(7)
N1 P1 O2 C36 163.7(7)
Rh1 P1 O2 C36 -80.9(7)
O4 P2 O3 C53 61.4(7)
N2 P2 O3 C53 171.8(7)
Rh1 P2 O3 C53 -59.4(7)
O3 P2 O4 C72 25.3(8)
N2 P2 O4 C72 -76.2(8)
Rh1 P2 O4 C72 145.6(7)
O1 P1 N1 C9 79.8(8)
O2 P1 N1 C9 -26.1(8)
Rh1 P1 N1 C9 -150.7(7)
O1 P1 N1 C7 -105.9(7)
O2 P1 N1 C7 148.2(7)
Rh1 P1 N1 C7 23.5(7)
O4 P2 N2 C43 -83.6(8)
O3 P2 N2 C43 170.8(8)
Rh1 P2 N2 C43 49.7(9)
O4 P2 N2 C45 110.7(8)
O3 P2 N2 C45 5.1(9)
Rh1 P2 N2 C45 -116.0(8)
P1 Rh1 C1 C6 -137.2(7)
P2 Rh1 C1 C6 -45.8(11)
C2 Rh1 C1 C6 123.7(9)
C4 Rh1 C1 C6 62.3(7)
C3 Rh1 C1 C6 96.2(7)
C5 Rh1 C1 C6 27.3(7)
P1 Rh1 C1 C2 99.1(6)
P2 Rh1 C1 C2 -169.5(6)
C6 Rh1 C1 C2 -123.7(9)
C4 Rh1 C1 C2 -61.4(6)
C3 Rh1 C1 C2 -27.5(6)
C5 Rh1 C1 C2 -96.4(7)
P1 Rh1 C1 C7 -15.3(7)
P2 Rh1 C1 C7 76.0(10)
C2 Rh1 C1 C7 -114.4(10)
C6 Rh1 C1 C7 121.9(11)
C4 Rh1 C1 C7 -175.9(8)
C3 Rh1 C1 C7 -141.9(8)
C5 Rh1 C1 C7 149.2(9)
C6 C1 C2 C3 -5.7(16)
C7 C1 C2 C3 169.5(10)
Rh1 C1 C2 C3 59.9(10)
C6 C1 C2 Rh1 -65.6(9)
C7 C1 C2 Rh1 109.5(9)
P1 Rh1 C2 C3 149.9(7)
C1 Rh1 C2 C3 -132.2(10)
P2 Rh1 C2 C3 34.6(14)
C6 Rh1 C2 C3 -99.0(8)
C4 Rh1 C2 C3 -27.8(7)
C5 Rh1 C2 C3 -63.6(8)
P1 Rh1 C2 C1 -77.9(5)
P2 Rh1 C2 C1 166.9(7)
C6 Rh1 C2 C1 33.3(6)
C4 Rh1 C2 C1 104.5(7)
C3 Rh1 C2 C1 132.2(10)
C5 Rh1 C2 C1 68.7(6)
C1 C2 C3 C4 -2.8(18)
Rh1 C2 C3 C4 52.9(10)
C1 C2 C3 Rh1 -55.7(10)
P1 Rh1 C3 C2 -34.8(8)
C1 Rh1 C3 C2 29.8(7)
P2 Rh1 C3 C2 -167.4(5)
C6 Rh1 C3 C2 67.8(7)
C4 Rh1 C3 C2 132.5(12)
C5 Rh1 C3 C2 102.4(8)
P1 Rh1 C3 C4 -167.2(7)
C1 Rh1 C3 C4 -102.6(8)
P2 Rh1 C3 C4 60.2(9)
C2 Rh1 C3 C4 -132.5(12)
C6 Rh1 C3 C4 -64.7(8)
C5 Rh1 C3 C4 -30.0(7)
C2 C3 C4 C5 9.1(18)
Rh1 C3 C4 C5 59.6(10)
C2 C3 C4 Rh1 -50.5(10)
P1 Rh1 C4 C3 23.4(12)
C1 Rh1 C4 C3 65.6(8)
P2 Rh1 C4 C3 -135.9(7)
C2 Rh1 C4 C3 28.2(7)
C6 Rh1 C4 C3 101.9(8)
C5 Rh1 C4 C3 129.7(11)
P1 Rh1 C4 C5 -106.4(8)
C1 Rh1 C4 C5 -64.1(7)
P2 Rh1 C4 C5 94.3(7)
C2 Rh1 C4 C5 -101.5(8)
C6 Rh1 C4 C5 -27.8(6)
C3 Rh1 C4 C5 -129.7(11)
C3 C4 C5 C6 -6.8(18)
Rh1 C4 C5 C6 52.8(10)
C3 C4 C5 Rh1 -59.7(10)
P1 Rh1 C5 C6 -3.2(10)
C1 Rh1 C5 C6 -29.0(7)
P2 Rh1 C5 C6 129.4(6)
C2 Rh1 C5 C6 -68.2(7)
C4 Rh1 C5 C6 -132.4(10)
C3 Rh1 C5 C6 -103.3(8)
P1 Rh1 C5 C4 129.2(7)
C1 Rh1 C5 C4 103.4(7)
P2 Rh1 C5 C4 -98.1(7)
C2 Rh1 C5 C4 64.2(7)
C6 Rh1 C5 C4 132.4(10)
C3 Rh1 C5 C4 29.1(7)
C4 C5 C6 C1 -2.0(17)
Rh1 C5 C6 C1 51.2(9)
C4 C5 C6 Rh1 -53.3(10)
C2 C1 C6 C5 7.9(16)
C7 C1 C6 C5 -166.9(10)
Rh1 C1 C6 C5 -55.5(10)
C2 C1 C6 Rh1 63.5(8)
C7 C1 C6 Rh1 -111.4(10)
P1 Rh1 C6 C5 177.9(6)
C1 Rh1 C6 C5 132.8(10)
P2 Rh1 C6 C5 -66.3(8)
C2 Rh1 C6 C5 98.5(8)
C4 Rh1 C6 C5 28.4(7)
C3 Rh1 C6 C5 63.0(7)
P1 Rh1 C6 C1 45.2(7)
P2 Rh1 C6 C1 161.0(5)
C2 Rh1 C6 C1 -34.3(6)
C4 Rh1 C6 C1 -104.3(7)
C3 Rh1 C6 C1 -69.8(7)
C5 Rh1 C6 C1 -132.8(10)
C9 N1 C7 C1 138.8(8)
P1 N1 C7 C1 -36.0(10)
C9 N1 C7 C8 -97.2(10)
P1 N1 C7 C8 88.0(9)
C6 C1 C7 N1 122.3(11)
C2 C1 C7 N1 -52.4(12)
Rh1 C1 C7 N1 31.3(10)
C6 C1 C7 C8 -0.5(15)
C2 C1 C7 C8 -175.2(10)
Rh1 C1 C7 C8 -91.5(10)
C7 N1 C9 C11 -62.1(11)
P1 N1 C9 C11 112.2(9)
C7 N1 C9 C10 65.6(11)
P1 N1 C9 C10 -120.1(9)
N1 C9 C11 C12 107.7(10)
C10 C9 C11 C12 -19.9(14)
N1 C9 C11 C16 -68.9(12)
C10 C9 C11 C16 163.4(9)
C16 C11 C12 C13 1.9(15)
C9 C11 C12 C13 -174.8(9)
C11 C12 C13 C14 -1.3(16)
C12 C13 C14 C15 0.2(17)
C13 C14 C15 C16 0.3(17)
C14 C15 C16 C11 0.3(16)
C12 C11 C16 C15 -1.4(15)
C9 C11 C16 C15 175.3(9)
P1 O1 C17 C26 -68.5(11)
P1 O1 C17 C18 113.4(8)
C26 C17 C18 C19 3.0(16)
O1 C17 C18 C19 -179.1(9)
C17 C18 C19 C20 3.8(15)
C18 C19 C20 C25 -5.3(16)
C18 C19 C20 C21 174.1(10)
C19 C20 C21 C22 -175.2(11)
C25 C20 C21 C22 4.2(16)
C20 C21 C22 C23 -3.2(18)
C21 C22 C23 C24 2.1(17)
C22 C23 C24 C25 -2.1(16)
C19 C20 C25 C26 0.4(15)
C21 C20 C25 C26 -179.0(9)
C19 C20 C25 C24 175.4(10)
C21 C20 C25 C24 -4.0(14)
C23 C24 C25 C20 3.1(15)
C23 C24 C25 C26 178.0(9)
C18 C17 C26 C25 -7.7(15)
O1 C17 C26 C25 174.4(8)
C18 C17 C26 C27 173.2(10)
O1 C17 C26 C27 -4.7(15)
C20 C25 C26 C17 5.8(14)
C24 C25 C26 C17 -169.0(10)
C20 C25 C26 C27 -175.1(9)
C24 C25 C26 C27 10.0(15)
C17 C26 C27 C36 54.3(14)
C25 C26 C27 C36 -124.7(11)
C17 C26 C27 C28 -122.8(11)
C25 C26 C27 C28 58.1(13)
C36 C27 C28 C29 -172.1(9)
C26 C27 C28 C29 5.1(14)
C36 C27 C28 C33 4.9(13)
C26 C27 C28 C33 -177.9(8)
C33 C28 C29 C30 0.4(14)
C27 C28 C29 C30 177.4(9)
C28 C29 C30 C31 0.2(15)
C29 C30 C31 C32 -0.8(15)
C30 C31 C32 C33 0.7(15)
C31 C32 C33 C28 0.0(15)
C31 C32 C33 C34 -177.4(10)
C29 C28 C33 C32 -0.5(13)
C27 C28 C33 C32 -177.6(9)
C29 C28 C33 C34 176.9(9)
C27 C28 C33 C34 -0.2(13)
C32 C33 C34 C35 173.7(9)
C28 C33 C34 C35 -3.7(15)
C33 C34 C35 C36 2.9(15)
C28 C27 C36 O2 176.3(8)
C26 C27 C36 O2 -1.0(14)
C28 C27 C36 C35 -6.0(14)
C26 C27 C36 C35 176.7(8)
P1 O2 C36 C27 -75.8(10)
P1 O2 C36 C35 106.3(8)
C34 C35 C36 C27 2.2(15)
C34 C35 C36 O2 180.0(9)
C42 C37 C38 C39 -4.1(19)
C43 C37 C38 C39 -176.7(11)
C37 C38 C39 C40 1(2)
C38 C39 C40 C41 3(2)
C39 C40 C41 C42 -3(2)
C40 C41 C42 C37 -1(2)
C38 C37 C42 C41 4.2(19)
C43 C37 C42 C41 176.4(12)
C45 N2 C43 C44 64.9(13)
P2 N2 C43 C44 -101.8(9)
C45 N2 C43 C37 -59.8(13)
P2 N2 C43 C37 133.4(9)
C38 C37 C43 N2 -59.9(13)
C42 C37 C43 N2 127.8(11)
C38 C37 C43 C44 176.0(11)
C42 C37 C43 C44 3.8(15)
C43 N2 C45 C47 134.4(10)
P2 N2 C45 C47 -60.3(12)
C43 N2 C45 C46 -96.0(11)
P2 N2 C45 C46 69.3(11)
N2 C45 C47 C48 -74.3(12)
C46 C45 C47 C48 157.8(9)
N2 C45 C47 C52 110.3(11)
C46 C45 C47 C52 -17.6(14)
C52 C47 C48 C49 -5.3(15)
C45 C47 C48 C49 179.0(9)
C47 C48 C49 C50 2.6(16)
C48 C49 C50 C51 0.3(17)
C49 C50 C51 C52 -0.1(17)
C50 C51 C52 C47 -2.8(17)
C48 C47 C52 C51 5.4(15)
C45 C47 C52 C51 -179.1(9)
P2 O3 C53 C62 -75.2(10)
P2 O3 C53 C54 105.9(9)
C62 C53 C54 C55 5.0(15)
O3 C53 C54 C55 -176.2(8)
C53 C54 C55 C56 2.2(15)
C54 C55 C56 C57 179.1(9)
C54 C55 C56 C61 -5.1(15)
C55 C56 C57 C58 179.3(10)
C61 C56 C57 C58 3.4(15)
C56 C57 C58 C59 -1.7(17)
C57 C58 C59 C60 0.4(17)
C58 C59 C60 C61 -0.8(16)
C59 C60 C61 C56 2.5(15)
C59 C60 C61 C62 -178.5(9)
C55 C56 C61 C60 -179.6(9)
C57 C56 C61 C60 -3.8(14)
C55 C56 C61 C62 1.4(14)
C57 C56 C61 C62 177.2(8)
C54 C53 C62 C61 -8.4(15)
O3 C53 C62 C61 172.8(7)
C54 C53 C62 C63 172.8(9)
O3 C53 C62 C63 -6.0(14)
C60 C61 C62 C53 -173.9(10)
C56 C61 C62 C53 5.1(13)
C60 C61 C62 C63 4.9(15)
C56 C61 C62 C63 -176.1(9)
C53 C62 C63 C72 52.7(13)
C61 C62 C63 C72 -126.0(10)
C53 C62 C63 C64 -126.4(10)
C61 C62 C63 C64 54.9(13)
C72 C63 C64 C65 -169.8(9)
C62 C63 C64 C65 9.4(14)
C72 C63 C64 C69 5.3(13)
C62 C63 C64 C69 -175.5(9)
C69 C64 C65 C66 4.2(14)
C63 C64 C65 C66 179.4(9)
C64 C65 C66 C67 -1.8(16)
C65 C66 C67 C68 0.0(17)
C66 C67 C68 C69 -0.6(16)
C65 C64 C69 C70 175.3(9)
C63 C64 C69 C70 -0.1(14)
C65 C64 C69 C68 -4.7(14)
C63 C64 C69 C68 180.0(8)
C67 C68 C69 C70 -177.0(10)
C67 C68 C69 C64 3.0(15)
C64 C69 C70 C71 -4.8(15)
C68 C69 C70 C71 175.2(9)
C69 C70 C71 C72 4.0(16)
C70 C71 C72 C63 2.0(15)
C70 C71 C72 O4 178.7(8)
C64 C63 C72 C71 -6.4(13)
C62 C63 C72 C71 174.5(9)
C64 C63 C72 O4 176.9(7)
C62 C63 C72 O4 -2.2(13)
P2 O4 C72 C71 124.2(8)
P2 O4 C72 C63 -59.0(11)
P4 Rh2 P3 O6 47.6(3)
C73 Rh2 P3 O6 -115.5(4)
C74 Rh2 P3 O6 -150.2(4)
C78 Rh2 P3 O6 -86.5(4)
C76 Rh2 P3 O6 -146.4(8)
C77 Rh2 P3 O6 -84.2(5)
C75 Rh2 P3 O6 -167.2(4)
P4 Rh2 P3 O5 -78.4(3)
C73 Rh2 P3 O5 118.6(4)
C74 Rh2 P3 O5 83.8(4)
C78 Rh2 P3 O5 147.5(4)
C76 Rh2 P3 O5 87.7(8)
C77 Rh2 P3 O5 149.9(5)
C75 Rh2 P3 O5 66.8(4)
P4 Rh2 P3 N3 170.4(3)
C73 Rh2 P3 N3 7.4(4)
C74 Rh2 P3 N3 -27.4(4)
C78 Rh2 P3 N3 36.3(4)
C76 Rh2 P3 N3 -23.5(8)
C77 Rh2 P3 N3 38.7(5)
C75 Rh2 P3 N3 -44.3(5)
P3 Rh2 P4 O8 -105.2(3)
C73 Rh2 P4 O8 -20.5(10)
C74 Rh2 P4 O8 139.1(9)
C78 Rh2 P4 O8 11.2(5)
C76 Rh2 P4 O8 81.2(5)
C77 Rh2 P4 O8 44.8(5)
C75 Rh2 P4 O8 112.6(5)
P3 Rh2 P4 O7 10.0(3)
C73 Rh2 P4 O7 94.7(10)
C74 Rh2 P4 O7 -105.7(9)
C78 Rh2 P4 O7 126.4(5)
C76 Rh2 P4 O7 -163.6(4)
C77 Rh2 P4 O7 160.0(4)
C75 Rh2 P4 O7 -132.1(4)
P3 Rh2 P4 N4 139.8(4)
C73 Rh2 P4 N4 -135.4(10)
C74 Rh2 P4 N4 24.2(10)
C78 Rh2 P4 N4 -103.7(5)
C76 Rh2 P4 N4 -33.8(5)
C77 Rh2 P4 N4 -70.1(5)
C75 Rh2 P4 N4 -2.3(5)
O6 P3 O5 C89 -37.1(8)
N3 P3 O5 C89 -150.6(7)
Rh2 P3 O5 C89 94.0(7)
O8 P4 O7 C125 -28.2(7)
N4 P4 O7 C125 73.3(7)
Rh2 P4 O7 C125 -151.7(6)
O7 P4 O8 C144 -59.2(7)
N4 P4 O8 C144 -171.3(7)
Rh2 P4 O8 C144 60.8(7)
O5 P3 O6 C108 -50.3(7)
N3 P3 O6 C108 52.8(7)
Rh2 P3 O6 C108 173.0(6)
O6 P3 N3 C79 96.6(7)
O5 P3 N3 C79 -157.2(7)
Rh2 P3 N3 C79 -28.4(8)
O6 P3 N3 C81 -88.3(8)
O5 P3 N3 C81 17.9(8)
Rh2 P3 N3 C81 146.6(7)
O8 P4 N4 C117 -7.8(8)
O7 P4 N4 C117 -113.1(8)
Rh2 P4 N4 C117 116.8(7)
O8 P4 N4 C115 -174.8(7)
O7 P4 N4 C115 79.8(7)
Rh2 P4 N4 C115 -50.3(8)
P3 Rh2 C73 C74 -104.7(6)
P4 Rh2 C73 C74 168.4(7)
C78 Rh2 C73 C74 126.0(9)
C76 Rh2 C73 C74 61.8(7)
C77 Rh2 C73 C74 96.6(7)
C75 Rh2 C73 C74 27.9(6)
P3 Rh2 C73 C78 129.3(6)
P4 Rh2 C73 C78 42.4(13)
C74 Rh2 C73 C78 -126.0(9)
C76 Rh2 C73 C78 -64.2(7)
C77 Rh2 C73 C78 -29.4(6)
C75 Rh2 C73 C78 -98.1(7)
P3 Rh2 C73 C79 11.8(7)
P4 Rh2 C73 C79 -75.0(13)
C74 Rh2 C73 C79 116.5(11)
C78 Rh2 C73 C79 -117.5(11)
C76 Rh2 C73 C79 178.3(9)
C77 Rh2 C73 C79 -146.9(9)
C75 Rh2 C73 C79 144.4(9)
C78 C73 C74 C75 4.7(14)
C79 C73 C74 C75 -169.6(9)
Rh2 C73 C74 C75 -59.4(9)
C78 C73 C74 Rh2 64.1(7)
C79 C73 C74 Rh2 -110.2(8)
P3 Rh2 C74 C73 73.6(6)
P4 Rh2 C74 C73 -170.1(6)
C78 Rh2 C74 C73 -32.7(6)
C76 Rh2 C74 C73 -104.5(7)
C77 Rh2 C74 C73 -69.4(7)
C75 Rh2 C74 C73 -132.1(10)
P3 Rh2 C74 C75 -154.3(6)
P4 Rh2 C74 C75 -38.0(13)
C73 Rh2 C74 C75 132.1(10)
C78 Rh2 C74 C75 99.4(7)
C76 Rh2 C74 C75 27.7(7)
C77 Rh2 C74 C75 62.8(7)
C73 C74 C75 C76 3.6(15)
Rh2 C74 C75 C76 -51.8(9)
C73 C74 C75 Rh2 55.4(9)
P3 Rh2 C75 C76 163.6(6)
P4 Rh2 C75 C76 -63.0(8)
C73 Rh2 C75 C76 103.4(8)
C74 Rh2 C75 C76 132.5(11)
C78 Rh2 C75 C76 65.1(7)
C77 Rh2 C75 C76 29.4(7)
P3 Rh2 C75 C74 31.1(8)
P4 Rh2 C75 C74 164.5(6)
C73 Rh2 C75 C74 -29.2(6)
C78 Rh2 C75 C74 -67.4(7)
C76 Rh2 C75 C74 -132.5(11)
C77 Rh2 C75 C74 -103.1(8)
C74 C75 C76 C77 -9.5(16)
Rh2 C75 C76 C77 -59.9(10)
C74 C75 C76 Rh2 50.3(9)
P3 Rh2 C76 C75 -32.6(12)
P4 Rh2 C76 C75 132.7(6)
C73 Rh2 C76 C75 -64.4(7)
C74 Rh2 C76 C75 -28.2(6)
C78 Rh2 C76 C75 -101.8(7)
C77 Rh2 C76 C75 -130.4(10)
P3 Rh2 C76 C77 97.7(9)
P4 Rh2 C76 C77 -96.9(6)
C73 Rh2 C76 C77 66.0(7)
C74 Rh2 C76 C77 102.1(7)
C78 Rh2 C76 C77 28.5(6)
C75 Rh2 C76 C77 130.4(10)
C75 C76 C77 C78 7.0(17)
Rh2 C76 C77 C78 -53.6(9)
C75 C76 C77 Rh2 60.7(10)
P3 Rh2 C77 C76 -136.5(6)
P4 Rh2 C77 C76 95.3(6)
C73 Rh2 C77 C76 -101.7(7)
C74 Rh2 C77 C76 -64.0(7)
C78 Rh2 C77 C76 -132.5(10)
C75 Rh2 C77 C76 -28.9(6)
P3 Rh2 C77 C78 -4.0(9)
P4 Rh2 C77 C78 -132.2(6)
C73 Rh2 C77 C78 30.8(6)
C74 Rh2 C77 C78 68.5(7)
C76 Rh2 C77 C78 132.5(10)
C75 Rh2 C77 C78 103.6(7)
C76 C77 C78 C73 1.5(14)
Rh2 C77 C78 C73 -52.7(7)
C76 C77 C78 Rh2 54.2(9)
C74 C73 C78 C77 -7.1(13)
C79 C73 C78 C77 167.2(8)
Rh2 C73 C78 C77 56.3(8)
C74 C73 C78 Rh2 -63.3(8)
C79 C73 C78 Rh2 110.9(8)
P3 Rh2 C78 C77 177.4(6)
P4 Rh2 C78 C77 65.0(7)
C73 Rh2 C78 C77 -129.7(9)
C74 Rh2 C78 C77 -97.7(7)
C76 Rh2 C78 C77 -27.8(6)
C75 Rh2 C78 C77 -62.2(7)
P3 Rh2 C78 C73 -52.9(6)
P4 Rh2 C78 C73 -165.3(5)
C74 Rh2 C78 C73 32.0(6)
C76 Rh2 C78 C73 101.9(7)
C77 Rh2 C78 C73 129.7(9)
C75 Rh2 C78 C73 67.5(6)
C81 N3 C79 C73 -137.3(9)
P3 N3 C79 C73 38.1(10)
C81 N3 C79 C80 98.0(9)
P3 N3 C79 C80 -86.7(9)
C74 C73 C79 N3 56.6(11)
C78 C73 C79 N3 -117.6(9)
Rh2 C73 C79 N3 -29.5(10)
C74 C73 C79 C80 -179.5(8)
C78 C73 C79 C80 6.3(12)
Rh2 C73 C79 C80 94.4(8)
C79 N3 C81 C83 66.3(10)
P3 N3 C81 C83 -108.8(9)
C79 N3 C81 C82 -60.4(11)
P3 N3 C81 C82 124.6(8)
N3 C81 C83 C84 -105.0(11)
C82 C81 C83 C84 20.2(14)
N3 C81 C83 C88 75.0(11)
C82 C81 C83 C88 -159.7(9)
C88 C83 C84 C85 0.1(16)
C81 C83 C84 C85 -179.9(10)
C83 C84 C85 C86 -0.9(17)
C84 C85 C86 C87 2.1(17)
C85 C86 C87 C88 -2.5(17)
C86 C87 C88 C83 1.7(17)
C84 C83 C88 C87 -0.5(16)
C81 C83 C88 C87 179.5(9)
P3 O5 C89 C98 66.3(11)
P3 O5 C89 C90 -119.0(8)
C98 C89 C90 C91 -4.0(14)
O5 C89 C90 C91 -178.5(8)
C89 C90 C91 C92 -3.3(14)
C90 C91 C92 C93 -171.8(9)
C90 C91 C92 C97 3.1(15)
C91 C92 C93 C94 172.7(10)
C97 C92 C93 C94 -2.2(15)
C92 C93 C94 C95 0.8(17)
C93 C94 C95 C96 1.0(17)
C94 C95 C96 C97 -1.2(16)
C95 C96 C97 C92 -0.2(15)
C95 C96 C97 C98 -177.1(9)
C91 C92 C97 C96 -173.1(9)
C93 C92 C97 C96 1.9(14)
C91 C92 C97 C98 3.9(14)
C93 C92 C97 C98 178.9(9)
O5 C89 C98 C97 -175.1(8)
C90 C89 C98 C97 10.6(14)
O5 C89 C98 C99 3.5(14)
C90 C89 C98 C99 -170.7(8)
C96 C97 C98 C89 166.5(9)
C92 C97 C98 C89 -10.4(14)
C96 C97 C98 C99 -12.2(15)
C92 C97 C98 C99 170.9(8)
C89 C98 C99 C108 -52.7(13)
C97 C98 C99 C108 125.9(10)
C89 C98 C99 C100 125.8(11)
C97 C98 C99 C100 -55.6(13)
C108 C99 C100 C105 -7.8(14)
C98 C99 C100 C105 173.8(9)
C108 C99 C100 C101 171.2(8)
C98 C99 C100 C101 -7.3(14)
C99 C100 C101 C102 -179.9(9)
C105 C100 C101 C102 -0.9(14)
C100 C101 C102 C103 -0.6(16)
C101 C102 C103 C104 1.3(17)
C102 C103 C104 C105 -0.4(17)
C103 C104 C105 C106 177.4(10)
C103 C104 C105 C100 -1.3(16)
C99 C100 C105 C106 2.1(14)
C101 C100 C105 C106 -176.9(9)
C99 C100 C105 C104 -179.2(9)
C101 C100 C105 C104 1.9(14)
C104 C105 C106 C107 -175.5(10)
C100 C105 C106 C107 3.3(15)
C105 C106 C107 C108 -2.5(15)
C100 C99 C108 O6 -176.0(8)
C98 C99 C108 O6 2.5(13)
C100 C99 C108 C107 8.6(14)
C98 C99 C108 C107 -172.8(8)
P3 O6 C108 C99 73.1(10)
P3 O6 C108 C107 -111.2(8)
C106 C107 C108 C99 -3.7(14)
C106 C107 C108 O6 -179.2(8)
C114 C109 C110 C111 -4.1(16)
C115 C109 C110 C111 174.1(10)
C109 C110 C111 C112 0.4(18)
C110 C111 C112 C113 1(2)
C111 C112 C113 C114 2.0(18)
C110 C109 C114 C113 6.9(16)
C115 C109 C114 C113 -171.3(10)
C112 C113 C114 C109 -5.9(17)
C117 N4 C115 C116 -57.1(11)
P4 N4 C115 C116 111.5(9)
C117 N4 C115 C109 72.5(11)
P4 N4 C115 C109 -118.9(8)
C110 C109 C115 C116 34.3(14)
C114 C109 C115 C116 -147.5(10)
C110 C109 C115 N4 -95.7(11)
C114 C109 C115 N4 82.5(11)
C115 N4 C117 C118 102.4(10)
P4 N4 C117 C118 -65.0(12)
C115 N4 C117 C119 -126.8(9)
P4 N4 C117 C119 65.8(10)
N4 C117 C119 C124 55.7(12)
C118 C117 C119 C124 -174.9(10)
N4 C117 C119 C120 -130.3(10)
C118 C117 C119 C120 -1.0(14)
C124 C119 C120 C121 -1.1(16)
C117 C119 C120 C121 -175.2(10)
C119 C120 C121 C122 0.6(19)
C120 C121 C122 C123 -0.9(19)
C121 C122 C123 C124 1.7(17)
C122 C123 C124 C119 -2.3(17)
C120 C119 C124 C123 1.9(16)
C117 C119 C124 C123 176.1(10)
P4 O7 C125 C134 61.6(11)
P4 O7 C125 C126 -122.8(8)
C134 C125 C126 C127 0.0(15)
O7 C125 C126 C127 -175.5(9)
C125 C126 C127 C128 -4.5(16)
C126 C127 C128 C133 2.8(15)
C126 C127 C128 C129 -175.3(10)
C133 C128 C129 C130 -1.1(16)
C127 C128 C129 C130 177.0(10)
C128 C129 C130 C131 -3.0(17)
C129 C130 C131 C132 4.9(17)
C130 C131 C132 C133 -2.7(16)
C127 C128 C133 C132 -174.9(9)
C129 C128 C133 C132 3.3(15)
C127 C128 C133 C134 3.3(14)
C129 C128 C133 C134 -178.5(9)
C131 C132 C133 C128 -1.4(15)
C131 C132 C133 C134 -179.5(10)
C126 C125 C134 C133 5.9(14)
O7 C125 C134 C133 -178.8(8)
C126 C125 C134 C135 -173.7(9)
O7 C125 C134 C135 1.7(15)
C128 C133 C134 C125 -7.4(14)
C132 C133 C134 C125 170.7(9)
C128 C133 C134 C135 172.2(9)
C132 C133 C134 C135 -9.8(15)
C125 C134 C135 C144 -51.2(14)
C133 C134 C135 C144 129.3(10)
C125 C134 C135 C136 124.3(11)
C133 C134 C135 C136 -55.1(13)
C144 C135 C136 C137 170.7(9)
C134 C135 C136 C137 -4.9(15)
C144 C135 C136 C141 -6.5(13)
C134 C135 C136 C141 177.9(8)
C141 C136 C137 C138 -1.3(15)
C135 C136 C137 C138 -178.5(9)
C136 C137 C138 C139 -0.2(16)
C137 C138 C139 C140 0.7(18)
C138 C139 C140 C141 0.5(19)
C139 C140 C141 C142 176.5(11)
C139 C140 C141 C136 -2.0(17)
C137 C136 C141 C142 -176.1(9)
C135 C136 C141 C142 1.2(14)
C137 C136 C141 C140 2.4(14)
C135 C136 C141 C140 179.7(9)
C140 C141 C142 C143 -176.1(10)
C136 C141 C142 C143 2.3(16)
C141 C142 C143 C144 -0.6(16)
C136 C135 C144 O8 -173.2(8)
C134 C135 C144 O8 2.5(13)
C136 C135 C144 C143 8.6(14)
C134 C135 C144 C143 -175.7(8)
P4 O8 C144 C135 77.3(9)
P4 O8 C144 C143 -104.4(8)
C142 C143 C144 C135 -5.2(15)
C142 C143 C144 O8 176.6(9)
Sb2A F22 Sb2 F23 122.7(14)
Sb2A F22 Sb2 F26 -162.4(9)
Sb2A F22 Sb2 F24 -153(3)
Sb2A F22 Sb2 F25 -73.4(8)
Sb2A F22 Sb2 F21 12.7(7)
Sb2A F21 Sb2 F23 -116.7(10)
Sb2A F21 Sb2 F26 140(4)
Sb2A F21 Sb2 F22 -14.1(7)
Sb2A F21 Sb2 F24 162.7(9)
Sb2A F21 Sb2 F25 74.3(9)
Sb2 F22 Sb2A F21 -123(4)
Sb2 F22 Sb2A F24A -157.1(10)
Sb2 F22 Sb2A F25A 114.5(12)
Sb2 F22 Sb2A F26A 25.6(14)
Sb2 F22 Sb2A F23A -61.6(7)
Sb2 F21 Sb2A F22 121(4)
Sb2 F21 Sb2A F24A 154.0(11)
Sb2 F21 Sb2A F25A -116.5(12)
Sb2 F21 Sb2A F26A -27.8(14)
Sb2 F21 Sb2A F23A 60.1(7)
